data_1574622
loop_
_publ_author_name
'Kallmeier, Fabian'
'Nelmes, Gareth R.'
'McMullin, Claire L.'
'Edwards, Alison J.'
'Hicks, Jamie'

_publ_section_title
;
 Enhancing the nucleophilicity of aluminyl anions: targeting selective
 C--H activation
;
_journal_issue 24
_journal_name_full 'Chemical Science'
_journal_page_first 10750
_journal_page_last 10758
_journal_paper_doi 10.1039/D5SC02682B
_journal_volume 16
_journal_year 2025
_chemical_formula_moiety 'C12 H24 K O6, C41 H70 Al N2 O Si2, 1.5(C5 H12)'
_chemical_formula_sum 'C60.5 H112 Al K N2 O7 Si2'
_chemical_formula_weight 1101.77
_space_group_crystal_system monoclinic
_space_group_IT_number 14
_space_group_name_Hall '-P 2yn'
_space_group_name_H-M_alt 'P 1 21/n 1'
_atom_sites_solution_hydrogens geom
_atom_sites_solution_primary dual
_audit_creation_date 2025-03-08
_audit_creation_method
;
Olex2 1.5
(compiled 2025.03.06 svn.red2d20d0 for OlexSys, GUI svn.r7188)
;
_audit_update_record
;
2025-03-20 deposited with the CCDC.	2025-05-12 downloaded from the CCDC.
;
_cell_angle_alpha 90
_cell_angle_beta 102.317(2)
_cell_angle_gamma 90
_cell_formula_units_Z 4
_cell_length_a 15.8565(3)
_cell_length_b 22.3423(5)
_cell_length_c 19.5531(5)
_cell_measurement_reflns_used 11603
_cell_measurement_temperature 150.00(10)
_cell_measurement_theta_max 73.3820
_cell_measurement_theta_min 3.0410
_cell_volume 6767.6(3)
_computing_cell_refinement 'CrysAlisPro 1.171.42.85a (Rigaku OD, 2023)'
_computing_data_collection 'CrysAlisPro 1.171.42.85a (Rigaku OD, 2023)'
_computing_data_reduction 'CrysAlisPro 1.171.42.85a (Rigaku OD, 2023)'
_computing_molecular_graphics 'Olex2 1.5 (Dolomanov et al., 2009)'
_computing_publication_material 'Olex2 1.5 (Dolomanov et al., 2009)'
_computing_structure_refinement 'SHELXL 2019/3 (Sheldrick, 2015)'
_computing_structure_solution 'SHELXT 2018/2 (Sheldrick, 2018)'
_diffrn_ambient_environment N~2~
_diffrn_ambient_temperature 150.00(10)
_diffrn_detector 'Hybrid Pixel Array Detector'
_diffrn_detector_area_resol_mean 10.0000
_diffrn_detector_type HyPix
_diffrn_measured_fraction_theta_full 0.998
_diffrn_measured_fraction_theta_max 0.998
_diffrn_measurement_details
;
List of Runs (angles in degrees, time in seconds):

  # Type    Start    End  Width  t~exp~   \w     \q     \k     \f   Frames
#--------------------------------------------------------------------------
  1  \w    -76.00  26.00   0.50    2.00    --  -46.57  92.00 168.00  204
  2  \w     13.00  59.00   0.50    2.00    --   46.57 -92.00  55.00   92
  3  \w     -8.00  24.00   0.50    2.00    --  -46.57  19.00 -60.00   64
  4  \w     -8.00  26.00   0.50    2.00    --  -46.57  19.00 -90.00   68
  5  \w      1.00  27.00   0.50    2.00    --  -46.57  19.00-120.00   52
  6  \w     -3.00  29.00   0.50    2.00    --  -46.57  19.00 -30.00   64
  7  \w     -7.00  20.00   0.50    2.00    --  -46.57  38.00 -30.00   54
  8  \w     16.00  41.00   0.50    2.00    --   46.57  91.00 -62.59   50
  9  \w     56.00 105.00   0.50    8.00    --  107.75 -92.00  55.00   98
 10  \w    102.00 166.00   0.50    8.00    --  107.75  92.00 168.00  128
 11  \w     36.00  65.00   0.50    8.00    --  107.75 -45.00 150.00   58
 12  \w     32.00  58.00   0.50    8.00    --  107.75 -30.00 -90.00   52
 13  \w     33.00  59.00   0.50    8.00    --  107.75 -30.00  30.00   52
 14  \w     32.00  58.00   0.50    8.00    --  107.75 -30.00  90.00   52
 15  \w     35.00  64.00   0.50    8.00    --  107.75 -45.00  30.00   58
 16  \w     36.00  71.00   0.50    8.00    --  107.75 -45.00  60.00   70
 17  \w     33.00  58.00   0.50    8.00    --  107.75 -30.00  60.00   50
 18  \w     52.00  92.00   0.50    8.00    --  107.75 -61.00  90.00   80
 19  \w     40.00  65.00   0.50    8.00    --  107.75 -45.00 -60.00   50
 20  \w     33.00  58.00   0.50    8.00    --  107.75 -30.00 -60.00   50
 21  \w     35.00  71.00   0.50    8.00    --  107.75 -45.00-120.00   72
 22  \w     32.00  59.00   0.50    8.00    --  107.75 -30.00-120.00   54
 23  \w     38.00  73.00   0.50    8.00    --  107.75 -45.00-180.00   70
 24  \w     34.00  59.00   0.50    8.00    --  107.75 -30.00   0.00   50
 25  \w     38.00  73.00   0.50    8.00    --  107.75 -45.00 120.00   70
 26  \w     33.00  58.00   0.50    8.00    --  107.75 -30.00-180.00   50
 27  \w     55.00  95.00   0.50    8.00    --  107.75 -95.00 150.00   80
 28  \w     62.00  90.00   0.50    8.00    --  107.75 -95.00 -60.00   56
 29  \w     40.00  69.00   0.50    8.00    --  107.75 -45.00-150.00   58
;
_diffrn_measurement_device 'four-circle diffractometer'
_diffrn_measurement_device_type 'SuperNova, Dual, Cu at home/near, HyPix'
_diffrn_measurement_method '\w scans'
_diffrn_orient_matrix_type 'CrysAlisPro convention (1999,Acta A55,543-557)'
_diffrn_orient_matrix_UB_11 -0.0170863000
_diffrn_orient_matrix_UB_12 0.0235601000
_diffrn_orient_matrix_UB_13 0.0698633000
_diffrn_orient_matrix_UB_21 0.0355668000
_diffrn_orient_matrix_UB_22 -0.0587623000
_diffrn_orient_matrix_UB_23 0.0361877000
_diffrn_orient_matrix_UB_31 0.0912686000
_diffrn_orient_matrix_UB_32 0.0273297000
_diffrn_orient_matrix_UB_33 0.0177482000
_diffrn_radiation_monochromator mirror
_diffrn_radiation_probe x-ray
_diffrn_radiation_type 'Cu K\a'
_diffrn_radiation_wavelength 1.54184
_diffrn_reflns_av_R_equivalents 0.0395
_diffrn_reflns_av_unetI/netI 0.0380
_diffrn_reflns_Laue_measured_fraction_full 0.998
_diffrn_reflns_Laue_measured_fraction_max 0.998
_diffrn_reflns_limit_h_max 18
_diffrn_reflns_limit_h_min -13
_diffrn_reflns_limit_k_max 26
_diffrn_reflns_limit_k_min -24
_diffrn_reflns_limit_l_max 23
_diffrn_reflns_limit_l_min -22
_diffrn_reflns_number 43199
_diffrn_reflns_point_group_measured_fraction_full 0.998
_diffrn_reflns_point_group_measured_fraction_max 0.998
_diffrn_reflns_theta_full 66.494
_diffrn_reflns_theta_max 66.494
_diffrn_reflns_theta_min 3.044
_diffrn_source 'micro-focus sealed X-ray tube'
_diffrn_source_type 'SuperNova (Cu) X-ray Source'
_exptl_absorpt_coefficient_mu 1.510
_exptl_absorpt_correction_T_max 1.00000
_exptl_absorpt_correction_T_min 0.63354
_exptl_absorpt_correction_type multi-scan
_exptl_absorpt_process_details
;
CrysAlisPro 1.171.42.85a (Rigaku Oxford Diffraction, 2023)
Empirical absorption correction using spherical harmonics,
implemented in SCALE3 ABSPACK scaling algorithm.
;
_exptl_crystal_colour yellow
_exptl_crystal_colour_primary yellow
_exptl_crystal_density_diffrn 1.081
_exptl_crystal_description block
_exptl_crystal_F_000 2420
_exptl_crystal_size_max 0.25
_exptl_crystal_size_mid 0.15
_exptl_crystal_size_min 0.12
_refine_diff_density_max 0.502
_refine_diff_density_min -0.436
_refine_diff_density_rms 0.056
_refine_ls_extinction_method none
_refine_ls_goodness_of_fit_ref 1.040
_refine_ls_hydrogen_treatment constr
_refine_ls_matrix_type full
_refine_ls_number_parameters 1103
_refine_ls_number_reflns 11922
_refine_ls_number_restraints 756
_refine_ls_restrained_S_all 1.107
_refine_ls_R_factor_all 0.1095
_refine_ls_R_factor_gt 0.0851
_refine_ls_shift/su_max 0.001
_refine_ls_shift/su_mean 0.000
_refine_ls_structure_factor_coef Fsqd
_refine_ls_weighting_details 'w=1/[\s^2^(Fo^2^)+(0.1625P)^2^+2.6926P] where P=(Fo^2^+2Fc^2^)/3'
_refine_ls_weighting_scheme calc
_refine_ls_wR_factor_gt 0.2492
_refine_ls_wR_factor_ref 0.2762
_reflns_Friedel_coverage 0.000
_reflns_number_gt 8299
_reflns_number_total 11922
_reflns_threshold_expression 'I > 2\s(I)'
_cod_data_source_file d5sc02682b2.cif
_cod_data_source_block compound-4
_cod_depositor_comments 'Adding full bibliography for 1574617--1574626.cif.'
_cod_original_formula_sum 'C60.50 H112 Al K N2 O7 Si2'
_cod_database_code 1574622
_shelx_shelxl_version_number 2019/3
_chemical_oxdiff_formula C52H74AlKN2O7Si2
_shelx_space_group_comment
;
The symmetry employed for this shelxl refinement is uniquely defined
by the following loop, which should always be used as a source of
symmetry information in preference to the above space-group names.
They are only intended as comments.
;
_shelx_estimated_absorpt_t_max 0.840
_shelx_estimated_absorpt_t_min 0.704
_olex2_refinement_description
;
1. Fixed Uiso
 At 1.2 times of:
  All C(H) groups, All C(H,H) groups
 At 1.5 times of:
  All C(H,H,H) groups
2. Restrained distances
 C43-C42 = C45-C44 = C47-C46 = C49-C48 = C51-C50 = C53-C52
 1.53 with sigma of 0.008
 O2-C53 = O2-C42 = O3-C43 = O3-C44 = O4-C45 = O4-C46 = O5-C47 = O5-C48 = O6-
 C49 = O6-C50 = O7-C51 = O7-C52
 1.4 with sigma of 0.008
 C43A-C42A = C53A-C52A = C51A-C50A = C49A-C48A = C47A-C46A = C45A-C44A
 1.53 with sigma of 0.008
 O3A-C43A = O3A-C44A = O4A-C45A = O4A-C46A = O5A-C47A = O5A-C48A = O6A-C49A =
 O6A-C50A = O7A-C51A = O7A-C52A = O2A-C53A = O2A-C42A
 1.4 with sigma of 0.008
 C14-C15 = C14-C16 = C14-C17 = C14A-C15A = C14A-C16A = C14A-C17A
 1.53 with sigma of 0.008
 C23A-C20 = C23-C20 = C21A-C20 = C21-C20 = C22A-C20 = C22-C20
 1.53 with sigma of 0.008
 Si1-C24 = Si1-C27 = Si1-C30 = Si2-C36 = Si2-C39 = Si2-C33
 1.87 with sigma of 0.008
 C25-C24 = C26-C24 = C28-C27 = C29-C27 = C32-C30 = C31-C30 = C35-C33 = C34-C33
 = C37-C36 = C38-C36 = C40-C39 = C41-C39
 1.53 with sigma of 0.008
 Si1A-C24A = Si1A-C27A = Si1A-C30A = Si2A-C36A = Si2A-C39A = Si2A-C33A
 1.87 with sigma of 0.008
 C25A-C24A = C26A-C24A = C28A-C27A = C32A-C30A = C31A-C30A = C37A-C36A = C38A-
 C36A = C40A-C39A = C41A-C39A = C35A-C33A = C34A-C33A
 1.53 with sigma of 0.008
 C27A-C29A
 1.53 with sigma of 0.008
 C54-C55 = C55-C56 = C56-C57 = C57-C58
 1.53 with sigma of 0.008
 C54A-C55A = C55A-C56A = C56A-C57A = C57A-C58A
 1.53 with sigma of 0.008
 C59-C60 = C60-C61 = C61-C62 = C62-C63
 1.53 with sigma of 0.008
 C15-C16 = C16-C17 = C17-C15 = C15A-C16A = C16A-C17A = C17A-C15A
 2.5 with sigma of 0.008
 C21-C22 = C22-C23 = C23-C21 = C21A-C22A = C22A-C23A = C23A-C21A
 2.5 with sigma of 0.008
 C40-C41
 2.5 with sigma of 0.008
 Si2-C40 = Si2-C41
 2.9 with sigma of 0.008
 C35A-C34A
 2.5 with sigma of 0.008
 Si2A-C34A = Si2A-C35A
 2.9 with sigma of 0.008
 C54-C56 = C55-C57 = C56-C58
 2.5 with sigma of 0.008
 C54A-C56A = C55A-C57A = C56A-C58A
 2.5 with sigma of 0.008
 C59-C61 = C60-C62 = C61-C63
 2.5 with sigma of 0.008
 C29A-C28A
 2.5 with sigma of 0.008
 C29A-Si1A = C28A-Si1A
 2.9 with sigma of 0.008
3. Uiso/Uaniso restraints and constraints
C14 \\sim C14A \\sim C15 \\sim C15A \\sim C16 \\sim C16A \\sim C17 \\sim C17A:
within 2A with sigma of 0.005 and sigma for terminal atoms of 0.01 within 2A
C20 \\sim C21 \\sim C21A \\sim C22 \\sim C22A \\sim C23 \\sim C23A: within 2A
with sigma of 0.005 and sigma for terminal atoms of 0.01 within 2A
Si1 \\sim C24 \\sim C25 \\sim C26 \\sim C27 \\sim C28 \\sim C29 \\sim C30 \\sim
C31 \\sim C32: within 2A with sigma of 0.005 and sigma for terminal atoms of
0.01 within 2A
Si2 \\sim C33 \\sim C34 \\sim C35 \\sim C36 \\sim C37 \\sim C38 \\sim C39 \\sim
C40 \\sim C41: within 2A with sigma of 0.005 and sigma for terminal atoms of
0.01 within 2A
Si1A \\sim C24A \\sim C25A \\sim C26A \\sim C27A \\sim C28A \\sim C29A \\sim
C30A \\sim C31A \\sim C32A: within 2A with sigma of 0.005 and sigma for
terminal atoms of 0.01 within 2A
Si2A \\sim C33A \\sim C34A \\sim C35A \\sim C36A \\sim C37A \\sim C38A \\sim
C39A \\sim C40A \\sim C41A: within 2A with sigma of 0.005 and sigma for
terminal atoms of 0.01 within 2A
C54 \\sim C55 \\sim C56 \\sim C57 \\sim C58: within 2A with sigma of 0.005 and
sigma for terminal atoms of 0.01 within 2A
C54A \\sim C55A \\sim C56A \\sim C57A \\sim C58A: within 2A with sigma of 0.005
and sigma for terminal atoms of 0.01 within 2A
C59 \\sim C60 \\sim C61 \\sim C62 \\sim C63: within 2A with sigma of 0.005 and
sigma for terminal atoms of 0.01 within 2A
O2 \\sim O3 \\sim O4 \\sim O5 \\sim O6 \\sim O7 \\sim C42 \\sim C43 \\sim C44
\\sim C45 \\sim C46 \\sim C47 \\sim C48 \\sim C49 \\sim C50 \\sim C51 \\sim C52
\\sim C53: within 2A with sigma of 0.005 and sigma for terminal atoms of 0.01
within 2A
O2A \\sim O3A \\sim O4A \\sim O5A \\sim O6A \\sim O7A \\sim C42A \\sim C43A
\\sim C44A \\sim C45A \\sim C46A \\sim C47A \\sim C48A \\sim C49A \\sim C50A
\\sim C51A \\sim C52A \\sim C53A: within 2A with sigma of 0.005 and sigma for
terminal atoms of 0.01 within 2A
Uanis(C11) \\sim Ueq: with sigma of 0.005 and sigma for terminal atoms of 0.01
4. Others
 Sof(O2A)=Sof(O3A)=Sof(O4A)=Sof(O5A)=Sof(O6A)=Sof(O7A)=Sof(C42A)=Sof(H42C)=
 Sof(H42D)=Sof(C43A)=Sof(H43C)=Sof(H43D)=Sof(C44A)=Sof(H44C)=Sof(H44D)=
 Sof(C45A)=Sof(H45C)=Sof(H45D)=Sof(C46A)=Sof(H46C)=Sof(H46D)=Sof(C47A)=
 Sof(H47C)=Sof(H47D)=Sof(C48A)=Sof(H48C)=Sof(H48D)=Sof(C49A)=Sof(H49C)=
 Sof(H49D)=Sof(C50A)=Sof(H50C)=Sof(H50D)=Sof(C51A)=Sof(H51C)=Sof(H51D)=
 Sof(C52A)=Sof(H52C)=Sof(H52D)=Sof(C53A)=Sof(H53C)=Sof(H53D)=1-FVAR(1)
 Sof(O2)=Sof(O3)=Sof(O4)=Sof(O5)=Sof(O6)=Sof(O7)=Sof(C42)=Sof(H42A)=Sof(H42B)=
 Sof(C43)=Sof(H43A)=Sof(H43B)=Sof(C44)=Sof(H44A)=Sof(H44B)=Sof(C45)=Sof(H45A)=
 Sof(H45B)=Sof(C46)=Sof(H46A)=Sof(H46B)=Sof(C47)=Sof(H47A)=Sof(H47B)=Sof(C48)=
 Sof(H48A)=Sof(H48B)=Sof(C49)=Sof(H49A)=Sof(H49B)=Sof(C50)=Sof(H50A)=Sof(H50B)=
 Sof(C51)=Sof(H51A)=Sof(H51B)=Sof(C52)=Sof(H52A)=Sof(H52B)=Sof(C53)=Sof(H53A)=
 Sof(H53B)=FVAR(1)
 Sof(C14A)=Sof(C15A)=Sof(H15D)=Sof(H15E)=Sof(H15F)=Sof(C16A)=Sof(H16D)=
 Sof(H16E)=Sof(H16F)=Sof(C17A)=Sof(H17D)=Sof(H17E)=Sof(H17F)=1-FVAR(2)
 Sof(C14)=Sof(C15)=Sof(H15A)=Sof(H15B)=Sof(H15C)=Sof(C16)=Sof(H16A)=Sof(H16B)=
 Sof(H16C)=Sof(C17)=Sof(H17A)=Sof(H17B)=Sof(H17C)=FVAR(2)
 Sof(C21A)=Sof(H21D)=Sof(H21E)=Sof(H21F)=Sof(C22A)=Sof(H22D)=Sof(H22E)=
 Sof(H22F)=Sof(C23A)=Sof(H23D)=Sof(H23E)=Sof(H23F)=1-FVAR(3)
 Sof(C21)=Sof(H21A)=Sof(H21B)=Sof(H21C)=Sof(C22)=Sof(H22A)=Sof(H22B)=Sof(H22C)=
 Sof(C23)=Sof(H23A)=Sof(H23B)=Sof(H23C)=FVAR(3)
 Sof(Si1A)=Sof(C24A)=Sof(H24A)=Sof(C25A)=Sof(H25D)=Sof(H25E)=Sof(H25F)=
 Sof(C26A)=Sof(H26D)=Sof(H26E)=Sof(H26F)=Sof(C27A)=Sof(H27A)=Sof(C28A)=
 Sof(H28D)=Sof(H28E)=Sof(H28F)=Sof(C29A)=Sof(H29D)=Sof(H29E)=Sof(H29F)=
 Sof(C30A)=Sof(H30A)=Sof(C31A)=Sof(H31D)=Sof(H31E)=Sof(H31F)=Sof(C32A)=
 Sof(H32D)=Sof(H32E)=Sof(H32F)=1-FVAR(4)
 Sof(Si1)=Sof(C24)=Sof(H24)=Sof(C25)=Sof(H25A)=Sof(H25B)=Sof(H25C)=Sof(C26)=
 Sof(H26A)=Sof(H26B)=Sof(H26C)=Sof(C27)=Sof(H27)=Sof(C28)=Sof(H28A)=Sof(H28B)=
 Sof(H28C)=Sof(C29)=Sof(H29A)=Sof(H29B)=Sof(H29C)=Sof(C30)=Sof(H30)=Sof(C31)=
 Sof(H31A)=Sof(H31B)=Sof(H31C)=Sof(C32)=Sof(H32A)=Sof(H32B)=Sof(H32C)=FVAR(4)
 Sof(Si2A)=Sof(C33A)=Sof(H33A)=Sof(C34A)=Sof(H34D)=Sof(H34E)=Sof(H34F)=
 Sof(C35A)=Sof(H35D)=Sof(H35E)=Sof(H35F)=Sof(C36A)=Sof(H36A)=Sof(C37A)=
 Sof(H37D)=Sof(H37E)=Sof(H37F)=Sof(C38A)=Sof(H38D)=Sof(H38E)=Sof(H38F)=
 Sof(C39A)=Sof(H39A)=Sof(C40A)=Sof(H40D)=Sof(H40E)=Sof(H40F)=Sof(C41A)=
 Sof(H41D)=Sof(H41E)=Sof(H41F)=1-FVAR(5)
 Sof(Si2)=Sof(C33)=Sof(H33)=Sof(C34)=Sof(H34A)=Sof(H34B)=Sof(H34C)=Sof(C35)=
 Sof(H35A)=Sof(H35B)=Sof(H35C)=Sof(C36)=Sof(H36)=Sof(C37)=Sof(H37A)=Sof(H37B)=
 Sof(H37C)=Sof(C38)=Sof(H38A)=Sof(H38B)=Sof(H38C)=Sof(C39)=Sof(H39)=Sof(C40)=
 Sof(H40A)=Sof(H40B)=Sof(H40C)=Sof(C41)=Sof(H41A)=Sof(H41B)=Sof(H41C)=FVAR(5)
 Fixed Sof: C54(0.5) H54A(0.5) H54B(0.5) H54C(0.5) C54A(0.5) H54D(0.5)
 H54E(0.5) H54F(0.5) C55(0.5) H55A(0.5) H55B(0.5) C55A(0.5) H55C(0.5) H55D(0.5)
 C56(0.5) H56A(0.5) H56B(0.5) C56A(0.5) H56C(0.5) H56D(0.5) C57(0.5) H57A(0.5)
 H57B(0.5) C57A(0.5) H57C(0.5) H57D(0.5) C58(0.5) H58A(0.5) H58B(0.5) H58C(0.5)
 C58A(0.5) H58D(0.5) H58E(0.5) H58F(0.5) C59(0.5) H59A(0.5) H59B(0.5) H59C(0.5)
 C60(0.5) H60A(0.5) H60B(0.5) C61(0.5) H61A(0.5) H61B(0.5) C62(0.5) H62A(0.5)
 H62B(0.5) C63(0.5) H63A(0.5) H63B(0.5) H63C(0.5)
5.a Ternary CH refined with riding coordinates:
 C24(H24), C24A(H24A), C27(H27), C27A(H27A), C30(H30), C30A(H30A), C33(H33),
 C33A(H33A), C36(H36), C36A(H36A), C39(H39), C39A(H39A)
5.b Secondary CH2 refined with riding coordinates:
 C42(H42A,H42B), C42A(H42C,H42D), C43(H43A,H43B), C43A(H43C,H43D), C44(H44A,
 H44B), C44A(H44C,H44D), C45(H45A,H45B), C45A(H45C,H45D), C46(H46A,H46B),
 C46A(H46C,H46D), C47(H47A,H47B), C47A(H47C,H47D), C48(H48A,H48B), C48A(H48C,
 H48D), C49(H49A,H49B), C49A(H49C,H49D), C50(H50A,H50B), C50A(H50C,H50D),
 C51(H51A,H51B), C51A(H51C,H51D), C52(H52A,H52B), C52A(H52C,H52D), C53(H53A,
 H53B), C53A(H53C,H53D), C55(H55A,H55B), C55A(H55C,H55D), C56(H56A,H56B),
 C56A(H56C,H56D), C57(H57A,H57B), C57A(H57C,H57D), C60(H60A,H60B), C61(H61A,
 H61B), C62(H62A,H62B)
5.c Me refined with riding coordinates:
 C54(H54A,H54B,H54C), C54A(H54D,H54E,H54F), C58(H58A,H58B,H58C), C58A(H58D,
 H58E,H58F), C59(H59A,H59B,H59C), C63(H63A,H63B,H63C)
5.d Aromatic/amide H refined with riding coordinates:
 C3(H3), C5(H5), C9(H9), C11(H11)
5.e Idealised Me refined as rotating group:
 C15(H15A,H15B,H15C), C15A(H15D,H15E,H15F), C16(H16A,H16B,H16C), C16A(H16D,
 H16E,H16F), C17(H17A,H17B,H17C), C17A(H17D,H17E,H17F), C18(H18A,H18B,H18C),
 C19(H19A,H19B,H19C), C21(H21A,H21B,H21C), C21A(H21D,H21E,H21F), C22(H22A,H22B,
 H22C), C22A(H22D,H22E,H22F), C23(H23A,H23B,H23C), C23A(H23D,H23E,H23F),
 C25(H25A,H25B,H25C), C25A(H25D,H25E,H25F), C26(H26A,H26B,H26C), C26A(H26D,H26E,
 H26F), C28(H28A,H28B,H28C), C28A(H28D,H28E,H28F), C29(H29A,H29B,H29C),
 C29A(H29D,H29E,H29F), C31(H31A,H31B,H31C), C31A(H31D,H31E,H31F), C32(H32A,H32B,
 H32C), C32A(H32D,H32E,H32F), C34(H34A,H34B,H34C), C34A(H34D,H34E,H34F),
 C35(H35A,H35B,H35C), C35A(H35D,H35E,H35F), C37(H37A,H37B,H37C), C37A(H37D,H37E,
 H37F), C38(H38A,H38B,H38C), C38A(H38D,H38E,H38F), C40(H40A,H40B,H40C),
 C40A(H40D,H40E,H40F), C41(H41A,H41B,H41C), C41A(H41D,H41E,H41F)
;
_olex2_submission_special_instructions 'No special instructions were received'
_oxdiff_exptl_absorpt_empirical_details
;
Empirical correction (ABSPACK) includes:
- Absorption correction using spherical harmonics
- Frame scaling
;
_oxdiff_exptl_absorpt_empirical_full_max 1.759
_oxdiff_exptl_absorpt_empirical_full_min 0.622

loop_
_space_group_symop_operation_xyz
'x, y, z'
'-x+1/2, y+1/2, -z+1/2'
'-x, -y, -z'
'x-1/2, -y-1/2, z-1/2'

loop_
_atom_site_label
_atom_site_type_symbol
_atom_site_fract_x
_atom_site_fract_y
_atom_site_fract_z
_atom_site_U_iso_or_equiv
_atom_site_adp_type
_atom_site_occupancy
_atom_site_site_symmetry_order
_atom_site_calc_flag
_atom_site_refinement_flags_posn
_atom_site_refinement_flags_adp
_atom_site_refinement_flags_occupancy
_atom_site_disorder_assembly
_atom_site_disorder_group
K1 K 0.51601(5) 0.86672(3) 0.51954(5) 0.0755(3) Uani 1 1 d . . . . .
Si1 Si 0.76346(17) 0.66294(12) 0.55850(12) 0.0802(7) Uani 0.836(7) 1 d D U P A 1
Si1A Si 0.7782(8) 0.6766(7) 0.5394(9) 0.095(4) Uani 0.164(7) 1 d D U P A 2
Si2 Si 0.54637(17) 0.69267(13) 0.75182(17) 0.0729(7) Uani 0.674(9) 1 d D U P B 1
Si2A Si 0.5396(4) 0.6806(3) 0.7190(6) 0.095(2) Uani 0.326(9) 1 d D U P B 2
Al1 Al 0.64409(7) 0.75832(5) 0.62801(7) 0.0777(3) Uani 1 1 d . . . . .
O1 O 0.72946(13) 0.81188(10) 0.68978(12) 0.0631(6) Uani 1 1 d . . . . .
O2 O 0.6215(5) 0.9622(3) 0.5860(4) 0.0838(16) Uani 0.542(5) 1 d D U P C 1
O2A O 0.6362(6) 0.9577(4) 0.5573(5) 0.094(2) Uani 0.458(5) 1 d D U P C 2
O3 O 0.6339(5) 0.9343(3) 0.4499(4) 0.1006(17) Uani 0.542(5) 1 d D U P C 1
O3A O 0.6033(5) 0.9099(4) 0.4212(5) 0.103(2) Uani 0.458(5) 1 d D U P C 2
O4 O 0.5259(6) 0.8470(4) 0.3761(4) 0.118(2) Uani 0.542(5) 1 d D U P C 1
O4A O 0.4746(5) 0.8211(3) 0.3924(4) 0.101(2) Uani 0.458(5) 1 d D U P C 2
O5 O 0.3739(5) 0.8191(3) 0.4203(4) 0.1068(19) Uani 0.542(5) 1 d D U P C 1
O5A O 0.3417(5) 0.8247(3) 0.4620(5) 0.099(2) Uani 0.458(5) 1 d D U P C 2
O6 O 0.3684(4) 0.8410(3) 0.5588(4) 0.1028(17) Uani 0.542(5) 1 d D U P C 1
O6A O 0.3769(5) 0.8755(4) 0.5958(5) 0.099(2) Uani 0.458(5) 1 d D U P C 2
O7 O 0.4718(4) 0.9335(3) 0.6296(3) 0.0936(16) Uani 0.542(5) 1 d D U P C 1
O7A O 0.5087(5) 0.9578(4) 0.6343(5) 0.102(2) Uani 0.458(5) 1 d D U P C 2
N1 N 0.75903(19) 0.72001(14) 0.61755(17) 0.0747(8) Uani 1 1 d . . . . .
N2 N 0.60942(18) 0.74662(15) 0.7234(2) 0.0795(9) Uani 1 1 d . . . . .
C1 C 0.81739(19) 0.80112(15) 0.69196(17) 0.0601(8) Uani 1 1 d . . . . .
C2 C 0.8315(2) 0.75210(17) 0.65194(18) 0.0674(8) Uani 1 1 d . . . . .
C3 C 0.9187(2) 0.7426(2) 0.6526(2) 0.0773(10) Uani 1 1 d . . . . .
H3 H 0.934003 0.710643 0.625569 0.093 Uiso 1 1 calc R U . . .
C4 C 0.9839(2) 0.7778(2) 0.6910(2) 0.0780(10) Uani 1 1 d . . . . .
C5 C 0.9637(2) 0.82442(19) 0.7321(2) 0.0727(9) Uani 1 1 d . . . . .
H5 H 1.008421 0.848059 0.759270 0.087 Uiso 1 1 calc R U . . .
C6 C 0.8767(2) 0.83633(16) 0.73322(18) 0.0643(8) Uani 1 1 d . . . . .
C7 C 0.8442(2) 0.88687(16) 0.7741(2) 0.0701(9) Uani 1 1 d . . . . .
C8 C 0.7651(2) 0.86212(16) 0.7992(2) 0.0688(9) Uani 1 1 d . . . . .
C9 C 0.7440(3) 0.87612(19) 0.8631(2) 0.0817(11) Uani 1 1 d . . . . .
H9 H 0.778316 0.903706 0.894113 0.098 Uiso 1 1 calc R U . . .
C10 C 0.6732(3) 0.8497(2) 0.8809(2) 0.0886(12) Uani 1 1 d . . . . .
C11 C 0.6261(3) 0.8076(2) 0.8374(2) 0.0849(12) Uani 1 1 d . U . . .
H11 H 0.578635 0.789135 0.851600 0.102 Uiso 1 1 calc R U . . .
C12 C 0.6452(2) 0.78998(18) 0.7710(2) 0.0742(10) Uani 1 1 d . . . . .
C13 C 0.7123(2) 0.82412(16) 0.75573(19) 0.0654(9) Uani 1 1 d . . . . .
C14 C 1.0783(5) 0.7623(4) 0.6880(4) 0.1049(18) Uani 0.669(9) 1 d D U P D 1
C14A C 1.0789(10) 0.7792(7) 0.6789(7) 0.108(2) Uani 0.331(9) 1 d D U P D 2
C15 C 1.1002(6) 0.8022(4) 0.6306(5) 0.124(2) Uani 0.669(9) 1 d D U P D 1
H15A H 1.158204 0.792487 0.624005 0.186 Uiso 0.669(9) 1 calc R U P D 1
H15B H 1.098381 0.844312 0.644405 0.186 Uiso 0.669(9) 1 calc R U P D 1
H15C H 1.058109 0.795500 0.586745 0.186 Uiso 0.669(9) 1 calc R U P D 1
C15A C 1.0734(10) 0.7948(9) 0.6011(7) 0.107(3) Uani 0.331(9) 1 d D U P D 2
H15D H 1.047369 0.834484 0.591110 0.161 Uiso 0.331(9) 1 calc R U P D 2
H15E H 1.037930 0.764927 0.571429 0.161 Uiso 0.331(9) 1 calc R U P D 2
H15F H 1.131607 0.794936 0.591456 0.161 Uiso 0.331(9) 1 calc R U P D 2
C16 C 1.0928(5) 0.6967(3) 0.6685(4) 0.101(2) Uani 0.669(9) 1 d D U P D 1
H16A H 1.154553 0.689897 0.671377 0.151 Uiso 0.669(9) 1 calc R U P D 1
H16B H 1.060910 0.688812 0.620642 0.151 Uiso 0.669(9) 1 calc R U P D 1
H16C H 1.072288 0.669810 0.701006 0.151 Uiso 0.669(9) 1 calc R U P D 1
C16A C 1.1143(11) 0.7155(7) 0.6914(10) 0.116(3) Uani 0.331(9) 1 d D U P D 2
H16D H 1.165621 0.711252 0.671296 0.174 Uiso 0.331(9) 1 calc R U P D 2
H16E H 1.070207 0.686798 0.669054 0.174 Uiso 0.331(9) 1 calc R U P D 2
H16F H 1.129930 0.707560 0.741812 0.174 Uiso 0.331(9) 1 calc R U P D 2
C17 C 1.1394(4) 0.7768(5) 0.7580(4) 0.117(2) Uani 0.669(9) 1 d D U P D 1
H17A H 1.123654 0.752623 0.795210 0.176 Uiso 0.669(9) 1 calc R U P D 1
H17B H 1.134743 0.819344 0.768681 0.176 Uiso 0.669(9) 1 calc R U P D 1
H17C H 1.198903 0.767624 0.754837 0.176 Uiso 0.669(9) 1 calc R U P D 1
C17A C 1.1409(9) 0.8232(9) 0.7244(9) 0.120(3) Uani 0.331(9) 1 d D U P D 2
H17D H 1.200406 0.813628 0.721523 0.180 Uiso 0.331(9) 1 calc R U P D 2
H17E H 1.134934 0.820005 0.773085 0.180 Uiso 0.331(9) 1 calc R U P D 2
H17F H 1.127127 0.864102 0.707535 0.180 Uiso 0.331(9) 1 calc R U P D 2
C18 C 0.9147(3) 0.9084(2) 0.8356(2) 0.0911(12) Uani 1 1 d . . . . .
H18A H 0.932879 0.875068 0.867993 0.137 Uiso 1 1 calc R U . . .
H18B H 0.891852 0.940802 0.860210 0.137 Uiso 1 1 calc R U . . .
H18C H 0.964252 0.923064 0.817984 0.137 Uiso 1 1 calc R U . . .
C19 C 0.8166(3) 0.93961(18) 0.7242(3) 0.0877(11) Uani 1 1 d . . . . .
H19A H 0.866976 0.955466 0.708698 0.132 Uiso 1 1 calc R U . . .
H19B H 0.791507 0.971090 0.748603 0.132 Uiso 1 1 calc R U . . .
H19C H 0.773513 0.925990 0.683524 0.132 Uiso 1 1 calc R U . . .
C20 C 0.6436(3) 0.8685(2) 0.9478(3) 0.1198(17) Uani 1 1 d D U . . .
C21 C 0.7176(5) 0.8653(5) 1.0104(4) 0.128(3) Uani 0.633(8) 1 d D U P E 1
H21A H 0.738595 0.823960 1.016766 0.192 Uiso 0.633(8) 1 calc R U P E 1
H21B H 0.697941 0.878295 1.052238 0.192 Uiso 0.633(8) 1 calc R U P E 1
H21C H 0.764379 0.891438 1.002884 0.192 Uiso 0.633(8) 1 calc R U P E 1
C21A C 0.7112(8) 0.9119(7) 0.9901(8) 0.133(3) Uani 0.367(8) 1 d D U P E 2
H21D H 0.768606 0.893623 0.997569 0.200 Uiso 0.367(8) 1 calc R U P E 2
H21E H 0.696729 0.920292 1.035406 0.200 Uiso 0.367(8) 1 calc R U P E 2
H21F H 0.711085 0.949408 0.963981 0.200 Uiso 0.367(8) 1 calc R U P E 2
C22 C 0.5729(6) 0.8236(4) 0.9630(5) 0.139(3) Uani 0.633(8) 1 d D U P E 1
H22A H 0.516124 0.835449 0.935663 0.208 Uiso 0.633(8) 1 calc R U P E 1
H22B H 0.572240 0.824595 1.012959 0.208 Uiso 0.633(8) 1 calc R U P E 1
H22C H 0.586485 0.783031 0.949729 0.208 Uiso 0.633(8) 1 calc R U P E 1
C22A C 0.6297(12) 0.8163(5) 0.9925(8) 0.136(3) Uani 0.367(8) 1 d D U P E 2
H22D H 0.589380 0.787983 0.964473 0.204 Uiso 0.367(8) 1 calc R U P E 2
H22E H 0.605841 0.830533 1.031855 0.204 Uiso 0.367(8) 1 calc R U P E 2
H22F H 0.685005 0.796217 1.010517 0.204 Uiso 0.367(8) 1 calc R U P E 2
C23 C 0.6027(7) 0.9295(4) 0.9359(6) 0.132(3) Uani 0.633(8) 1 d D U P E 1
H23A H 0.646711 0.959116 0.931341 0.198 Uiso 0.633(8) 1 calc R U P E 1
H23B H 0.576989 0.940045 0.975604 0.198 Uiso 0.633(8) 1 calc R U P E 1
H23C H 0.557633 0.928981 0.892860 0.198 Uiso 0.633(8) 1 calc R U P E 1
C23A C 0.5600(7) 0.9028(8) 0.9208(8) 0.129(3) Uani 0.367(8) 1 d D U P E 2
H23D H 0.573456 0.942846 0.905750 0.193 Uiso 0.367(8) 1 calc R U P E 2
H23E H 0.527828 0.906236 0.958206 0.193 Uiso 0.367(8) 1 calc R U P E 2
H23F H 0.524848 0.881280 0.881010 0.193 Uiso 0.367(8) 1 calc R U P E 2
C24 C 0.8303(5) 0.6849(3) 0.4930(3) 0.1022(16) Uani 0.836(7) 1 d D U P A 1
H24 H 0.891786 0.681959 0.518819 0.123 Uiso 0.836(7) 1 calc R U P A 1
C24A C 0.8538(18) 0.7060(11) 0.4854(15) 0.094(4) Uani 0.164(7) 1 d D U P A 2
H24A H 0.912547 0.699248 0.515173 0.113 Uiso 0.164(7) 1 calc R U P A 2
C25 C 0.8182(6) 0.7497(4) 0.4673(4) 0.126(3) Uani 0.836(7) 1 d D U P A 1
H25A H 0.763333 0.753341 0.433135 0.189 Uiso 0.836(7) 1 calc R U P A 1
H25B H 0.865798 0.760941 0.445116 0.189 Uiso 0.836(7) 1 calc R U P A 1
H25C H 0.817635 0.776257 0.507043 0.189 Uiso 0.836(7) 1 calc R U P A 1
C25A C 0.849(2) 0.7737(11) 0.473(2) 0.095(6) Uani 0.164(7) 1 d D U P A 2
H25D H 0.900887 0.786775 0.456738 0.143 Uiso 0.164(7) 1 calc R U P A 2
H25E H 0.847074 0.794292 0.516763 0.143 Uiso 0.164(7) 1 calc R U P A 2
H25F H 0.797712 0.783441 0.437403 0.143 Uiso 0.164(7) 1 calc R U P A 2
C26 C 0.8221(6) 0.6419(4) 0.4304(4) 0.131(3) Uani 0.836(7) 1 d D U P A 1
H26A H 0.818531 0.600575 0.446479 0.196 Uiso 0.836(7) 1 calc R U P A 1
H26B H 0.872735 0.646104 0.409510 0.196 Uiso 0.836(7) 1 calc R U P A 1
H26C H 0.769831 0.651519 0.395375 0.196 Uiso 0.836(7) 1 calc R U P A 1
C26A C 0.855(2) 0.6725(16) 0.4171(16) 0.099(6) Uani 0.164(7) 1 d D U P A 2
H26D H 0.796589 0.669553 0.388780 0.149 Uiso 0.164(7) 1 calc R U P A 2
H26E H 0.878891 0.632233 0.428086 0.149 Uiso 0.164(7) 1 calc R U P A 2
H26F H 0.891789 0.694347 0.390860 0.149 Uiso 0.164(7) 1 calc R U P A 2
C27 C 0.8166(4) 0.5913(2) 0.5970(3) 0.1002(16) Uani 0.836(7) 1 d D U P A 1
H27 H 0.804385 0.560518 0.559108 0.120 Uiso 0.836(7) 1 calc R U P A 1
C27A C 0.7964(13) 0.6038(9) 0.5875(13) 0.111(5) Uani 0.164(7) 1 d D U P A 2
H27A H 0.822542 0.577594 0.556208 0.134 Uiso 0.164(7) 1 calc R U P A 2
C28 C 0.9132(4) 0.5908(3) 0.6254(4) 0.117(2) Uani 0.836(7) 1 d D U P A 1
H28A H 0.942851 0.601351 0.587986 0.176 Uiso 0.836(7) 1 calc R U P A 1
H28B H 0.931191 0.550728 0.643129 0.176 Uiso 0.836(7) 1 calc R U P A 1
H28C H 0.927958 0.619921 0.663571 0.176 Uiso 0.836(7) 1 calc R U P A 1
C28A C 0.863(2) 0.6031(15) 0.6570(16) 0.129(7) Uani 0.164(7) 1 d D U P A 2
H28D H 0.843726 0.575403 0.689530 0.194 Uiso 0.164(7) 1 calc R U P A 2
H28E H 0.868409 0.643420 0.677187 0.194 Uiso 0.164(7) 1 calc R U P A 2
H28F H 0.918765 0.589976 0.648782 0.194 Uiso 0.164(7) 1 calc R U P A 2
C29 C 0.7714(5) 0.5708(3) 0.6540(4) 0.119(2) Uani 0.836(7) 1 d D U P A 1
H29A H 0.792599 0.594112 0.696687 0.179 Uiso 0.836(7) 1 calc R U P A 1
H29B H 0.783312 0.528248 0.663767 0.179 Uiso 0.836(7) 1 calc R U P A 1
H29C H 0.708995 0.576784 0.638416 0.179 Uiso 0.836(7) 1 calc R U P A 1
C29A C 0.7158(17) 0.5695(12) 0.596(2) 0.134(7) Uani 0.164(7) 1 d D U P A 2
H29D H 0.664091 0.592125 0.574701 0.202 Uiso 0.164(7) 1 calc R U P A 2
H29E H 0.717168 0.563983 0.646303 0.202 Uiso 0.164(7) 1 calc R U P A 2
H29F H 0.714651 0.530248 0.573696 0.202 Uiso 0.164(7) 1 calc R U P A 2
C30 C 0.6489(4) 0.6456(2) 0.5124(3) 0.0976(16) Uani 0.836(7) 1 d D U P A 1
H30 H 0.613235 0.649680 0.548600 0.117 Uiso 0.836(7) 1 calc R U P A 1
C30A C 0.6719(13) 0.6608(10) 0.4793(15) 0.095(4) Uani 0.164(7) 1 d D U P A 2
H30A H 0.630484 0.659392 0.511360 0.114 Uiso 0.164(7) 1 calc R U P A 2
C31 C 0.6109(5) 0.6901(3) 0.4538(4) 0.115(2) Uani 0.836(7) 1 d D U P A 1
H31A H 0.619268 0.731063 0.471929 0.172 Uiso 0.836(7) 1 calc R U P A 1
H31B H 0.549023 0.682281 0.437544 0.172 Uiso 0.836(7) 1 calc R U P A 1
H31C H 0.640076 0.685274 0.414787 0.172 Uiso 0.836(7) 1 calc R U P A 1
C31A C 0.6382(19) 0.7123(14) 0.4292(19) 0.097(6) Uani 0.164(7) 1 d D U P A 2
H31D H 0.686053 0.729611 0.411390 0.145 Uiso 0.164(7) 1 calc R U P A 2
H31E H 0.612609 0.743047 0.454157 0.145 Uiso 0.164(7) 1 calc R U P A 2
H31F H 0.594314 0.697042 0.389957 0.145 Uiso 0.164(7) 1 calc R U P A 2
C32 C 0.6327(6) 0.5817(3) 0.4828(5) 0.133(3) Uani 0.836(7) 1 d D U P A 1
H32A H 0.675268 0.572088 0.454755 0.200 Uiso 0.836(7) 1 calc R U P A 1
H32B H 0.574498 0.579214 0.453394 0.200 Uiso 0.836(7) 1 calc R U P A 1
H32C H 0.638132 0.553110 0.521562 0.200 Uiso 0.836(7) 1 calc R U P A 1
C32A C 0.6588(19) 0.6005(11) 0.4413(19) 0.099(6) Uani 0.164(7) 1 d D U P A 2
H32D H 0.599521 0.597845 0.413844 0.149 Uiso 0.164(7) 1 calc R U P A 2
H32E H 0.669252 0.567943 0.475697 0.149 Uiso 0.164(7) 1 calc R U P A 2
H32F H 0.699322 0.597023 0.409997 0.149 Uiso 0.164(7) 1 calc R U P A 2
C33 C 0.4485(4) 0.7184(3) 0.7855(5) 0.0939(17) Uani 0.674(9) 1 d D U P B 1
H33 H 0.471029 0.725326 0.836655 0.113 Uiso 0.674(9) 1 calc R U P B 1
C33A C 0.4316(6) 0.7023(5) 0.7345(11) 0.111(3) Uani 0.326(9) 1 d D U P B 2
H33A H 0.444301 0.703889 0.786773 0.133 Uiso 0.326(9) 1 calc R U P B 2
C34 C 0.4073(6) 0.7758(4) 0.7591(6) 0.122(3) Uani 0.674(9) 1 d D U P B 1
H34A H 0.379573 0.771580 0.709543 0.183 Uiso 0.674(9) 1 calc R U P B 1
H34B H 0.451214 0.807257 0.764540 0.183 Uiso 0.674(9) 1 calc R U P B 1
H34C H 0.363769 0.786405 0.785897 0.183 Uiso 0.674(9) 1 calc R U P B 1
C34A C 0.3989(9) 0.7645(6) 0.7170(15) 0.124(5) Uani 0.326(9) 1 d D U P B 2
H34D H 0.349641 0.772201 0.738679 0.187 Uiso 0.326(9) 1 calc R U P B 2
H34E H 0.380649 0.768707 0.666074 0.187 Uiso 0.326(9) 1 calc R U P B 2
H34F H 0.444920 0.793346 0.734752 0.187 Uiso 0.326(9) 1 calc R U P B 2
C35 C 0.3775(4) 0.6709(4) 0.7823(6) 0.109(2) Uani 0.674(9) 1 d D U P B 1
H35A H 0.321476 0.690720 0.777781 0.164 Uiso 0.674(9) 1 calc R U P B 1
H35B H 0.389690 0.646874 0.825188 0.164 Uiso 0.674(9) 1 calc R U P B 1
H35C H 0.376125 0.644791 0.741739 0.164 Uiso 0.674(9) 1 calc R U P B 1
C35A C 0.3600(6) 0.6561(6) 0.7208(14) 0.125(5) Uani 0.326(9) 1 d D U P B 2
H35D H 0.376783 0.622703 0.693978 0.187 Uiso 0.326(9) 1 calc R U P B 2
H35E H 0.307004 0.674439 0.694054 0.187 Uiso 0.326(9) 1 calc R U P B 2
H35F H 0.349866 0.641136 0.765481 0.187 Uiso 0.326(9) 1 calc R U P B 2
C36 C 0.5173(5) 0.6422(3) 0.6736(4) 0.0919(17) Uani 0.674(9) 1 d D U P B 1
H36 H 0.570876 0.639349 0.654516 0.110 Uiso 0.674(9) 1 calc R U P B 1
C36A C 0.5311(10) 0.6351(6) 0.6377(8) 0.107(3) Uani 0.326(9) 1 d D U P B 2
H36A H 0.588504 0.638906 0.624610 0.128 Uiso 0.326(9) 1 calc R U P B 2
C37 C 0.4488(6) 0.6677(4) 0.6139(5) 0.115(3) Uani 0.674(9) 1 d D U P B 1
H37A H 0.399347 0.681614 0.632217 0.172 Uiso 0.674(9) 1 calc R U P B 1
H37B H 0.429917 0.636531 0.578697 0.172 Uiso 0.674(9) 1 calc R U P B 1
H37C H 0.473182 0.701349 0.592376 0.172 Uiso 0.674(9) 1 calc R U P B 1
C37A C 0.4648(11) 0.6556(11) 0.5732(12) 0.120(5) Uani 0.326(9) 1 d D U P B 2
H37D H 0.411276 0.667191 0.587110 0.180 Uiso 0.326(9) 1 calc R U P B 2
H37E H 0.452914 0.622778 0.539223 0.180 Uiso 0.326(9) 1 calc R U P B 2
H37F H 0.487726 0.689970 0.551832 0.180 Uiso 0.326(9) 1 calc R U P B 2
C38 C 0.4924(7) 0.5774(3) 0.6854(6) 0.113(3) Uani 0.674(9) 1 d D U P B 1
H38A H 0.540080 0.557663 0.717614 0.169 Uiso 0.674(9) 1 calc R U P B 1
H38B H 0.480309 0.556015 0.640547 0.169 Uiso 0.674(9) 1 calc R U P B 1
H38C H 0.440793 0.576950 0.705449 0.169 Uiso 0.674(9) 1 calc R U P B 1
C38A C 0.5147(14) 0.5676(7) 0.6412(14) 0.129(5) Uani 0.326(9) 1 d D U P B 2
H38D H 0.554334 0.550528 0.681850 0.193 Uiso 0.326(9) 1 calc R U P B 2
H38E H 0.524253 0.548419 0.598384 0.193 Uiso 0.326(9) 1 calc R U P B 2
H38F H 0.455000 0.560759 0.645475 0.193 Uiso 0.326(9) 1 calc R U P B 2
C39 C 0.6191(4) 0.6522(3) 0.8267(4) 0.0929(17) Uani 0.674(9) 1 d D U P B 1
H39 H 0.646506 0.686297 0.856399 0.111 Uiso 0.674(9) 1 calc R U P B 1
C39A C 0.5844(9) 0.6309(7) 0.7952(9) 0.105(3) Uani 0.326(9) 1 d D U P B 2
H39A H 0.600608 0.661096 0.833562 0.126 Uiso 0.326(9) 1 calc R U P B 2
C40 C 0.6967(4) 0.6217(4) 0.8089(5) 0.104(3) Uani 0.674(9) 1 d D U P B 1
H40A H 0.678432 0.584933 0.782673 0.156 Uiso 0.674(9) 1 calc R U P B 1
H40B H 0.738287 0.611886 0.852200 0.156 Uiso 0.674(9) 1 calc R U P B 1
H40C H 0.723874 0.648643 0.780394 0.156 Uiso 0.674(9) 1 calc R U P B 1
C40A C 0.6734(10) 0.6115(11) 0.7852(13) 0.117(6) Uani 0.326(9) 1 d D U P B 2
H40D H 0.666624 0.581833 0.747487 0.176 Uiso 0.326(9) 1 calc R U P B 2
H40E H 0.705876 0.593703 0.828759 0.176 Uiso 0.326(9) 1 calc R U P B 2
H40F H 0.704628 0.646334 0.773036 0.176 Uiso 0.326(9) 1 calc R U P B 2
C41 C 0.5790(6) 0.6180(5) 0.8768(5) 0.134(3) Uani 0.674(9) 1 d D U P B 1
H41A H 0.576524 0.643314 0.917272 0.201 Uiso 0.674(9) 1 calc R U P B 1
H41B H 0.613700 0.582336 0.892459 0.201 Uiso 0.674(9) 1 calc R U P B 1
H41C H 0.520469 0.605969 0.853673 0.201 Uiso 0.674(9) 1 calc R U P B 1
C41A C 0.5603(14) 0.5780(9) 0.8353(14) 0.143(6) Uani 0.326(9) 1 d D U P B 2
H41D H 0.520832 0.591146 0.864693 0.214 Uiso 0.326(9) 1 calc R U P B 2
H41E H 0.612555 0.561129 0.865023 0.214 Uiso 0.326(9) 1 calc R U P B 2
H41F H 0.531946 0.547499 0.802319 0.214 Uiso 0.326(9) 1 calc R U P B 2
C42 C 0.6724(6) 0.9951(4) 0.5497(5) 0.0944(19) Uani 0.542(5) 1 d D U P C 1
H42A H 0.721370 1.013535 0.583044 0.113 Uiso 0.542(5) 1 calc R U P C 1
H42B H 0.637808 1.027554 0.522745 0.113 Uiso 0.542(5) 1 calc R U P C 1
C42A C 0.6763(8) 0.9815(5) 0.5066(6) 0.099(2) Uani 0.458(5) 1 d D U P C 2
H42C H 0.734040 0.997363 0.528482 0.119 Uiso 0.458(5) 1 calc R U P C 2
H42D H 0.641220 1.014346 0.481023 0.119 Uiso 0.458(5) 1 calc R U P C 2
C43 C 0.7062(5) 0.9532(4) 0.5001(5) 0.0956(19) Uani 0.542(5) 1 d D U P C 1
H43A H 0.747600 0.974398 0.477246 0.115 Uiso 0.542(5) 1 calc R U P C 1
H43B H 0.735860 0.918410 0.526072 0.115 Uiso 0.542(5) 1 calc R U P C 1
C43A C 0.6841(7) 0.9300(5) 0.4570(7) 0.103(2) Uani 0.458(5) 1 d D U P C 2
H43C H 0.717997 0.943462 0.422808 0.124 Uiso 0.458(5) 1 calc R U P C 2
H43D H 0.715692 0.896465 0.484206 0.124 Uiso 0.458(5) 1 calc R U P C 2
C44 C 0.6601(7) 0.8985(5) 0.4001(5) 0.116(2) Uani 0.542(5) 1 d D U P C 1
H44A H 0.687086 0.861125 0.421620 0.139 Uiso 0.542(5) 1 calc R U P C 1
H44B H 0.702316 0.919973 0.378326 0.139 Uiso 0.542(5) 1 calc R U P C 1
C44A C 0.6092(7) 0.8607(5) 0.3770(7) 0.108(2) Uani 0.458(5) 1 d D U P C 2
H44C H 0.638678 0.826644 0.404565 0.129 Uiso 0.458(5) 1 calc R U P C 2
H44D H 0.642211 0.871872 0.341250 0.129 Uiso 0.458(5) 1 calc R U P C 2
C45 C 0.5784(7) 0.8847(5) 0.3458(5) 0.122(2) Uani 0.542(5) 1 d D U P C 1
H45A H 0.547240 0.922278 0.329932 0.147 Uiso 0.542(5) 1 calc R U P C 1
H45B H 0.593298 0.864843 0.304724 0.147 Uiso 0.542(5) 1 calc R U P C 1
C45A C 0.5166(7) 0.8437(7) 0.3420(6) 0.110(2) Uani 0.458(5) 1 d D U P C 2
H45C H 0.485500 0.879348 0.319478 0.132 Uiso 0.458(5) 1 calc R U P C 2
H45D H 0.517132 0.813135 0.305449 0.132 Uiso 0.458(5) 1 calc R U P C 2
C46 C 0.4483(7) 0.8290(5) 0.3295(5) 0.120(2) Uani 0.542(5) 1 d D U P C 1
H46A H 0.462564 0.808718 0.288410 0.144 Uiso 0.542(5) 1 calc R U P C 1
H46B H 0.413027 0.864718 0.312741 0.144 Uiso 0.542(5) 1 calc R U P C 1
C46A C 0.3938(7) 0.7977(6) 0.3612(7) 0.104(3) Uani 0.458(5) 1 d D U P C 2
H46C H 0.400233 0.764604 0.329057 0.125 Uiso 0.458(5) 1 calc R U P C 2
H46D H 0.357322 0.829205 0.333961 0.125 Uiso 0.458(5) 1 calc R U P C 2
C47 C 0.3962(9) 0.7863(5) 0.3662(6) 0.116(3) Uani 0.542(5) 1 d D U P C 1
H47A H 0.343811 0.772266 0.332987 0.139 Uiso 0.542(5) 1 calc R U P C 1
H47B H 0.431473 0.751037 0.384999 0.139 Uiso 0.542(5) 1 calc R U P C 1
C47A C 0.3522(7) 0.7748(4) 0.4203(6) 0.099(2) Uani 0.458(5) 1 d D U P C 2
H47C H 0.295640 0.756123 0.400661 0.119 Uiso 0.458(5) 1 calc R U P C 2
H47D H 0.389858 0.744521 0.448747 0.119 Uiso 0.458(5) 1 calc R U P C 2
C48 C 0.3230(7) 0.7861(5) 0.4584(6) 0.115(2) Uani 0.542(5) 1 d D U P C 1
H48A H 0.357345 0.752095 0.482141 0.138 Uiso 0.542(5) 1 calc R U P C 1
H48B H 0.272290 0.769438 0.425430 0.138 Uiso 0.542(5) 1 calc R U P C 1
C48A C 0.3004(8) 0.8051(5) 0.5148(6) 0.099(2) Uani 0.458(5) 1 d D U P C 2
H48C H 0.334458 0.773056 0.542895 0.119 Uiso 0.458(5) 1 calc R U P C 2
H48D H 0.242279 0.789261 0.494031 0.119 Uiso 0.458(5) 1 calc R U P C 2
C49 C 0.2918(6) 0.8243(5) 0.5133(6) 0.109(2) Uani 0.542(5) 1 d D U P C 1
H49A H 0.259479 0.859810 0.491557 0.131 Uiso 0.542(5) 1 calc R U P C 1
H49B H 0.254542 0.800770 0.537993 0.131 Uiso 0.542(5) 1 calc R U P C 1
C49A C 0.2933(5) 0.8599(4) 0.5613(6) 0.100(2) Uani 0.458(5) 1 d D U P C 2
H49C H 0.265555 0.893645 0.532195 0.120 Uiso 0.458(5) 1 calc R U P C 2
H49D H 0.257860 0.849845 0.595755 0.120 Uiso 0.458(5) 1 calc R U P C 2
C50 C 0.3495(6) 0.8699(6) 0.6169(5) 0.105(2) Uani 0.542(5) 1 d D U P C 1
H50A H 0.318553 0.842141 0.642539 0.126 Uiso 0.542(5) 1 calc R U P C 1
H50B H 0.311757 0.904787 0.601586 0.126 Uiso 0.542(5) 1 calc R U P C 1
C50A C 0.3769(6) 0.9169(5) 0.6497(6) 0.103(2) Uani 0.458(5) 1 d D U P C 2
H50C H 0.346156 0.900086 0.684385 0.123 Uiso 0.458(5) 1 calc R U P C 2
H50D H 0.347320 0.954140 0.630430 0.123 Uiso 0.458(5) 1 calc R U P C 2
C51 C 0.4332(5) 0.8904(4) 0.6646(5) 0.1016(19) Uani 0.542(5) 1 d D U P C 1
H51A H 0.421062 0.907540 0.708187 0.122 Uiso 0.542(5) 1 calc R U P C 1
H51B H 0.472597 0.855880 0.677271 0.122 Uiso 0.542(5) 1 calc R U P C 1
C51A C 0.4705(6) 0.9302(5) 0.6845(6) 0.104(2) Uani 0.458(5) 1 d D U P C 2
H51C H 0.473063 0.957001 0.725159 0.125 Uiso 0.458(5) 1 calc R U P C 2
H51D H 0.501262 0.892603 0.701034 0.125 Uiso 0.458(5) 1 calc R U P C 2
C52 C 0.5450(6) 0.9566(4) 0.6748(5) 0.0927(18) Uani 0.542(5) 1 d D U P C 1
H52A H 0.584265 0.923665 0.694946 0.111 Uiso 0.542(5) 1 calc R U P C 1
H52B H 0.528000 0.978671 0.713673 0.111 Uiso 0.542(5) 1 calc R U P C 1
C52A C 0.5935(6) 0.9748(5) 0.6634(6) 0.100(2) Uani 0.458(5) 1 d D U P C 2
H52C H 0.627720 0.939556 0.683584 0.120 Uiso 0.458(5) 1 calc R U P C 2
H52D H 0.594213 1.004396 0.701295 0.120 Uiso 0.458(5) 1 calc R U P C 2
C53 C 0.5903(6) 0.9987(4) 0.6328(5) 0.0882(18) Uani 0.542(5) 1 d D U P C 1
H53A H 0.549301 1.028601 0.607345 0.106 Uiso 0.542(5) 1 calc R U P C 1
H53B H 0.638323 1.019954 0.664023 0.106 Uiso 0.542(5) 1 calc R U P C 1
C53A C 0.6319(7) 1.0022(4) 0.6059(5) 0.098(2) Uani 0.458(5) 1 d D U P C 2
H53C H 0.595219 1.035589 0.583336 0.117 Uiso 0.458(5) 1 calc R U P C 2
H53D H 0.690305 1.018002 0.625696 0.117 Uiso 0.458(5) 1 calc R U P C 2
C54 C 0.6173(15) 0.5255(19) 0.1954(16) 0.292(11) Uiso 0.5 1 d D U P F 1
H54A H 0.561659 0.539930 0.202878 0.438 Uiso 0.5 1 calc R U P F 1
H54B H 0.635639 0.550189 0.159768 0.438 Uiso 0.5 1 calc R U P F 1
H54C H 0.611529 0.483773 0.179566 0.438 Uiso 0.5 1 calc R U P F 1
C54A C 0.3850(15) 0.4660(15) 0.7587(15) 0.269(9) Uiso 0.5 1 d D U P G 2
H54D H 0.434069 0.443678 0.785874 0.403 Uiso 0.5 1 calc R U P G 2
H54E H 0.354032 0.440835 0.720384 0.403 Uiso 0.5 1 calc R U P G 2
H54F H 0.405943 0.502148 0.739314 0.403 Uiso 0.5 1 calc R U P G 2
C55 C 0.6854(18) 0.5295(14) 0.2646(13) 0.287(9) Uiso 0.5 1 d D U P F 1
H55A H 0.691225 0.571486 0.281130 0.344 Uiso 0.5 1 calc R U P F 1
H55B H 0.667046 0.504881 0.300984 0.344 Uiso 0.5 1 calc R U P F 1
C55A C 0.3237(15) 0.4837(13) 0.8064(9) 0.250(7) Uiso 0.5 1 d D U P G 2
H55C H 0.302984 0.447243 0.826529 0.300 Uiso 0.5 1 calc R U P G 2
H55D H 0.354995 0.508675 0.845495 0.300 Uiso 0.5 1 calc R U P G 2
C56 C 0.7714(14) 0.5070(15) 0.2524(13) 0.291(9) Uiso 0.5 1 d D U P F 1
H56A H 0.813713 0.540190 0.259313 0.350 Uiso 0.5 1 calc R U P F 1
H56B H 0.764134 0.492606 0.203594 0.350 Uiso 0.5 1 calc R U P F 1
C56A C 0.2478(13) 0.5181(11) 0.7652(11) 0.246(7) Uiso 0.5 1 d D U P G 2
H56C H 0.264221 0.560615 0.762586 0.296 Uiso 0.5 1 calc R U P G 2
H56D H 0.199584 0.516175 0.790115 0.296 Uiso 0.5 1 calc R U P G 2
C57 C 0.8052(18) 0.4562(10) 0.3028(18) 0.299(9) Uiso 0.5 1 d D U P F 1
H57A H 0.757111 0.439008 0.321488 0.359 Uiso 0.5 1 calc R U P F 1
H57B H 0.829275 0.424202 0.277683 0.359 Uiso 0.5 1 calc R U P F 1
C57A C 0.2172(15) 0.4937(12) 0.6914(10) 0.242(7) Uiso 0.5 1 d D U P G 2
H57C H 0.217492 0.449394 0.692284 0.290 Uiso 0.5 1 calc R U P G 2
H57D H 0.256338 0.507261 0.661273 0.290 Uiso 0.5 1 calc R U P G 2
C58 C 0.875(2) 0.4793(19) 0.3629(16) 0.295(12) Uiso 0.5 1 d D U P F 1
H58A H 0.895914 0.446278 0.394981 0.443 Uiso 0.5 1 calc R U P F 1
H58B H 0.922514 0.495822 0.344359 0.443 Uiso 0.5 1 calc R U P F 1
H58C H 0.850483 0.510602 0.388082 0.443 Uiso 0.5 1 calc R U P F 1
C58A C 0.1253(14) 0.5168(14) 0.6623(13) 0.219(8) Uiso 0.5 1 d D U P G 2
H58D H 0.104667 0.501432 0.614701 0.328 Uiso 0.5 1 calc R U P G 2
H58E H 0.086966 0.502927 0.692256 0.328 Uiso 0.5 1 calc R U P G 2
H58F H 0.125684 0.560604 0.661347 0.328 Uiso 0.5 1 calc R U P G 2
C59 C 0.4259(16) 0.6010(9) 1.0116(16) 0.248(9) Uiso 0.5 1 d D U P H -1
H59A H 0.429078 0.632565 1.046904 0.372 Uiso 0.5 1 calc R U P H -1
H59B H 0.437200 0.618308 0.968359 0.372 Uiso 0.5 1 calc R U P H -1
H59C H 0.368133 0.583112 1.002095 0.372 Uiso 0.5 1 calc R U P H -1
C60 C 0.4931(16) 0.5530(10) 1.0387(12) 0.260(7) Uiso 0.5 1 d D U P H -1
H60A H 0.551347 0.571203 1.048940 0.312 Uiso 0.5 1 calc R U P H -1
H60B H 0.482177 0.535955 1.082726 0.312 Uiso 0.5 1 calc R U P H -1
C61 C 0.4896(16) 0.5035(13) 0.9850(15) 0.251(7) Uiso 0.5 1 d D U P H -1
H61A H 0.488271 0.521362 0.938402 0.301 Uiso 0.5 1 calc R U P H -1
H61B H 0.436044 0.479928 0.981938 0.301 Uiso 0.5 1 calc R U P H -1
C62 C 0.5678(15) 0.4624(10) 1.0049(11) 0.255(7) Uiso 0.5 1 d D U P H -1
H62A H 0.557925 0.432911 1.040220 0.307 Uiso 0.5 1 calc R U P H -1
H62B H 0.619561 0.486211 1.025637 0.307 Uiso 0.5 1 calc R U P H -1
C63 C 0.5824(14) 0.4296(11) 0.9395(12) 0.221(8) Uiso 0.5 1 d D U P H -1
H63A H 0.632614 0.403194 0.952376 0.332 Uiso 0.5 1 calc R U P H -1
H63B H 0.531205 0.405769 0.919511 0.332 Uiso 0.5 1 calc R U P H -1
H63C H 0.592692 0.458940 0.904963 0.332 Uiso 0.5 1 calc R U P H -1

loop_
_atom_site_aniso_label
_atom_site_aniso_U_11
_atom_site_aniso_U_22
_atom_site_aniso_U_33
_atom_site_aniso_U_23
_atom_site_aniso_U_13
_atom_site_aniso_U_12
K1 0.0672(5) 0.0600(4) 0.0898(6) 0.0064(4) -0.0041(4) 0.0010(3)
Si1 0.0842(13) 0.0743(12) 0.0719(11) -0.0081(8) -0.0064(8) 0.0107(8)
Si1A 0.066(4) 0.085(6) 0.130(9) -0.002(5) 0.013(5) 0.019(4)
Si2 0.0612(10) 0.0665(12) 0.0897(15) 0.0151(10) 0.0134(10) 0.0035(7)
Si2A 0.059(2) 0.081(3) 0.143(6) 0.031(4) 0.019(3) 0.0015(19)
Al1 0.0587(6) 0.0739(7) 0.0927(8) 0.0089(6) -0.0010(5) 0.0053(5)
O1 0.0529(11) 0.0610(13) 0.0741(14) 0.0110(11) 0.0107(10) 0.0047(9)
O2 0.086(3) 0.064(3) 0.096(4) -0.004(3) 0.006(3) -0.002(2)
O2A 0.088(4) 0.061(3) 0.117(5) 0.008(4) -0.014(4) -0.017(3)
O3 0.105(4) 0.094(4) 0.112(4) 0.015(3) 0.042(3) 0.023(3)
O3A 0.097(4) 0.095(4) 0.115(4) -0.002(3) 0.022(3) 0.003(3)
O4 0.153(5) 0.107(4) 0.090(3) -0.008(3) 0.015(3) 0.027(3)
O4A 0.098(4) 0.084(4) 0.112(4) -0.017(3) 0.000(3) 0.013(3)
O5 0.115(4) 0.086(4) 0.102(4) -0.018(3) -0.016(3) -0.009(3)
O5A 0.080(3) 0.070(3) 0.133(5) -0.009(3) -0.008(3) -0.011(3)
O6 0.072(3) 0.113(4) 0.122(4) 0.007(3) 0.018(3) -0.016(3)
O6A 0.083(4) 0.088(4) 0.126(5) 0.015(3) 0.019(3) 0.007(3)
O7 0.090(3) 0.101(4) 0.091(3) -0.001(3) 0.023(3) 0.008(3)
O7A 0.102(4) 0.080(4) 0.108(4) 0.007(3) -0.013(4) 0.019(3)
N1 0.0634(16) 0.0739(19) 0.081(2) -0.0040(15) 0.0019(14) 0.0075(14)
N2 0.0519(15) 0.076(2) 0.108(2) 0.0304(19) 0.0117(15) 0.0104(14)
C1 0.0485(15) 0.0664(19) 0.0649(18) 0.0097(15) 0.0108(13) 0.0049(13)
C2 0.0617(19) 0.076(2) 0.0612(19) 0.0045(16) 0.0055(15) 0.0031(16)
C3 0.064(2) 0.099(3) 0.069(2) -0.008(2) 0.0134(17) 0.0145(18)
C4 0.0570(19) 0.113(3) 0.066(2) 0.000(2) 0.0173(16) 0.0071(19)
C5 0.0593(19) 0.090(3) 0.068(2) 0.0055(18) 0.0125(16) -0.0084(17)
C6 0.0622(18) 0.067(2) 0.0639(19) 0.0095(16) 0.0133(15) 0.0033(15)
C7 0.074(2) 0.0615(19) 0.074(2) 0.0025(16) 0.0144(17) 0.0028(16)
C8 0.068(2) 0.067(2) 0.071(2) 0.0088(17) 0.0137(16) 0.0193(16)
C9 0.086(3) 0.085(3) 0.077(2) 0.008(2) 0.024(2) 0.029(2)
C10 0.087(3) 0.100(3) 0.083(3) 0.020(2) 0.028(2) 0.036(2)
C11 0.070(2) 0.094(3) 0.100(3) 0.032(2) 0.037(2) 0.0257(19)
C12 0.0553(18) 0.074(2) 0.093(3) 0.028(2) 0.0139(17) 0.0181(16)
C13 0.0576(17) 0.066(2) 0.077(2) 0.0199(17) 0.0238(16) 0.0187(15)
C14 0.056(2) 0.156(5) 0.108(4) -0.018(3) 0.030(2) 0.000(3)
C14A 0.057(3) 0.159(5) 0.112(4) -0.016(4) 0.029(3) -0.002(4)
C15 0.074(4) 0.175(5) 0.131(5) -0.004(5) 0.043(4) -0.012(4)
C15A 0.058(5) 0.163(6) 0.109(6) -0.008(6) 0.036(5) -0.019(5)
C16 0.058(3) 0.144(5) 0.101(4) -0.036(4) 0.019(3) 0.012(3)
C16A 0.061(5) 0.161(6) 0.124(6) -0.017(5) 0.018(5) 0.007(5)
C17 0.055(3) 0.162(6) 0.129(5) -0.031(4) 0.008(3) 0.013(3)
C17A 0.064(4) 0.171(6) 0.126(6) -0.014(5) 0.025(5) -0.006(5)
C18 0.087(3) 0.087(3) 0.093(3) -0.014(2) 0.005(2) 0.003(2)
C19 0.099(3) 0.062(2) 0.098(3) 0.007(2) 0.013(2) 0.0005(19)
C20 0.124(3) 0.149(4) 0.102(3) 0.017(3) 0.060(3) 0.051(3)
C21 0.146(5) 0.160(6) 0.086(4) 0.011(4) 0.043(4) 0.065(5)
C21A 0.145(6) 0.164(7) 0.102(6) 0.010(6) 0.050(5) 0.051(6)
C22 0.142(6) 0.183(6) 0.108(5) 0.028(5) 0.065(4) 0.028(5)
C22A 0.154(6) 0.167(7) 0.099(6) 0.021(5) 0.054(5) 0.053(6)
C23 0.144(6) 0.149(6) 0.118(5) 0.008(5) 0.061(5) 0.060(5)
C23A 0.126(6) 0.158(7) 0.118(6) 0.003(6) 0.063(5) 0.055(6)
C24 0.113(3) 0.112(3) 0.078(3) -0.016(3) 0.012(3) 0.009(3)
C24A 0.069(6) 0.084(8) 0.126(9) -0.001(7) 0.015(6) 0.012(6)
C25 0.150(6) 0.137(6) 0.093(4) -0.004(4) 0.028(4) -0.005(5)
C25A 0.072(10) 0.083(11) 0.129(13) 0.001(10) 0.014(10) 0.009(9)
C26 0.151(6) 0.144(6) 0.092(4) -0.029(4) 0.013(4) 0.010(5)
C26A 0.080(10) 0.091(11) 0.126(13) 0.000(10) 0.020(10) 0.008(9)
C27 0.103(3) 0.079(3) 0.103(3) -0.010(2) -0.015(3) 0.027(2)
C27A 0.083(6) 0.099(8) 0.145(10) -0.005(7) 0.006(6) 0.018(6)
C28 0.105(4) 0.094(4) 0.138(5) -0.004(4) -0.008(4) 0.032(3)
C28A 0.097(11) 0.114(12) 0.164(13) -0.002(11) -0.003(11) 0.015(10)
C29 0.121(5) 0.093(4) 0.138(5) -0.004(4) 0.011(4) 0.015(3)
C29A 0.113(11) 0.116(12) 0.164(13) -0.004(11) 0.009(11) 0.018(10)
C30 0.093(3) 0.085(3) 0.098(3) -0.014(2) -0.016(3) 0.001(2)
C30A 0.069(6) 0.086(7) 0.127(9) 0.004(7) 0.015(6) 0.014(6)
C31 0.110(5) 0.105(5) 0.110(5) -0.017(4) -0.023(4) 0.010(4)
C31A 0.072(10) 0.089(11) 0.126(13) 0.016(10) 0.015(10) 0.008(9)
C32 0.131(5) 0.095(4) 0.144(6) -0.028(4) -0.036(5) -0.005(4)
C32A 0.076(10) 0.093(11) 0.127(13) 0.008(10) 0.017(10) 0.006(9)
C33 0.066(3) 0.101(3) 0.113(4) 0.004(3) 0.016(3) -0.006(3)
C33A 0.065(4) 0.106(5) 0.161(8) 0.020(5) 0.022(5) -0.005(4)
C34 0.068(4) 0.141(6) 0.149(7) -0.016(6) 0.005(4) 0.017(4)
C34A 0.071(7) 0.129(9) 0.176(12) 0.017(9) 0.031(8) 0.015(7)
C35 0.065(3) 0.125(5) 0.140(6) -0.007(5) 0.024(4) -0.021(3)
C35A 0.064(6) 0.124(9) 0.185(12) 0.015(9) 0.024(8) -0.019(7)
C36 0.086(3) 0.082(3) 0.105(4) 0.004(3) 0.016(3) -0.015(3)
C36A 0.076(4) 0.095(5) 0.146(7) 0.025(5) 0.017(5) 0.007(4)
C37 0.104(5) 0.116(6) 0.116(6) -0.006(5) 0.005(4) -0.035(4)
C37A 0.081(7) 0.117(9) 0.152(11) 0.018(9) 0.003(8) 0.006(7)
C38 0.125(6) 0.084(4) 0.130(6) -0.001(4) 0.029(5) -0.028(4)
C38A 0.118(9) 0.107(9) 0.155(11) 0.016(9) 0.018(9) 0.008(8)
C39 0.083(3) 0.082(3) 0.109(4) 0.027(3) 0.012(3) 0.005(3)
C39A 0.074(4) 0.085(5) 0.149(7) 0.032(5) 0.007(5) -0.002(4)
C40 0.087(5) 0.080(5) 0.127(6) 0.013(4) -0.017(4) 0.017(4)
C40A 0.087(8) 0.091(9) 0.154(11) 0.045(9) -0.018(8) 0.016(7)
C41 0.117(6) 0.148(7) 0.133(6) 0.032(6) 0.015(5) -0.021(5)
C41A 0.113(9) 0.130(10) 0.177(11) 0.021(9) 0.012(9) 0.007(8)
C42 0.092(4) 0.078(4) 0.111(4) 0.006(3) 0.017(3) -0.005(3)
C42A 0.092(4) 0.077(4) 0.121(5) 0.003(4) 0.005(4) -0.021(4)
C43 0.091(4) 0.084(4) 0.116(4) 0.011(4) 0.032(3) 0.004(3)
C43A 0.095(4) 0.093(4) 0.120(5) 0.002(4) 0.018(4) -0.010(4)
C44 0.130(5) 0.112(4) 0.115(4) 0.006(4) 0.049(4) 0.024(4)
C44A 0.105(4) 0.098(4) 0.117(5) -0.008(4) 0.019(4) 0.018(4)
C45 0.149(5) 0.119(4) 0.103(4) -0.002(4) 0.037(4) 0.027(4)
C45A 0.112(4) 0.094(4) 0.118(5) -0.013(4) 0.012(4) 0.015(4)
C46 0.150(5) 0.106(4) 0.091(4) -0.024(3) -0.001(4) 0.032(4)
C46A 0.095(4) 0.077(4) 0.124(5) -0.028(4) -0.015(4) 0.006(4)
C47 0.135(5) 0.094(4) 0.100(4) -0.028(4) -0.018(4) 0.013(4)
C47A 0.084(4) 0.068(4) 0.129(5) -0.025(4) -0.013(4) -0.009(3)
C48 0.103(4) 0.101(4) 0.125(4) -0.003(4) -0.008(4) -0.024(4)
C48A 0.074(4) 0.078(4) 0.138(5) 0.007(4) 0.007(4) -0.011(3)
C49 0.081(4) 0.112(5) 0.129(4) 0.006(4) 0.010(4) -0.022(4)
C49A 0.079(4) 0.085(4) 0.133(5) 0.012(4) 0.016(4) -0.003(3)
C50 0.081(4) 0.122(4) 0.115(4) 0.009(4) 0.028(3) -0.006(3)
C50A 0.095(4) 0.093(4) 0.119(5) 0.012(4) 0.018(4) 0.016(4)
C51 0.090(4) 0.120(4) 0.099(4) 0.005(4) 0.030(3) 0.004(3)
C51A 0.102(4) 0.089(4) 0.113(5) 0.012(4) 0.003(4) 0.015(4)
C52 0.092(4) 0.092(4) 0.092(4) -0.012(3) 0.016(3) 0.009(3)
C52A 0.101(4) 0.073(4) 0.109(5) 0.005(4) -0.015(4) 0.003(4)
C53 0.091(4) 0.075(3) 0.093(4) -0.011(3) 0.008(3) -0.001(3)
C53A 0.095(4) 0.066(4) 0.115(5) 0.007(4) -0.016(4) -0.007(4)

loop_
_atom_type_symbol
_atom_type_description
_atom_type_scat_dispersion_real
_atom_type_scat_dispersion_imag
_atom_type_scat_source
C C 0.0181 0.0091 'International Tables Vol C Tables 4.2.6.8 and 6.1.1.4'
H H 0.0000 0.0000 'International Tables Vol C Tables 4.2.6.8 and 6.1.1.4'
Al Al 0.2130 0.2455 'International Tables Vol C Tables 4.2.6.8 and 6.1.1.4'
K K 0.3868 1.0657 'International Tables Vol C Tables 4.2.6.8 and 6.1.1.4'
N N 0.0311 0.0180 'International Tables Vol C Tables 4.2.6.8 and 6.1.1.4'
O O 0.0492 0.0322 'International Tables Vol C Tables 4.2.6.8 and 6.1.1.4'
Si Si 0.2541 0.3302 'International Tables Vol C Tables 4.2.6.8 and 6.1.1.4'

loop_
_geom_angle_atom_site_label_1
_geom_angle_atom_site_label_2
_geom_angle_atom_site_label_3
_geom_angle
_geom_angle_site_symmetry_1
_geom_angle_site_symmetry_3
_geom_angle_publ_flag
O2 K1 O3 57.3(2) . . ?
O2 K1 O4 114.3(2) . . ?
O2A K1 O5A 151.8(2) . . ?
O2A K1 O6A 111.4(3) . . ?
O2A K1 O7A 56.5(3) . . ?
O3A K1 O2A 60.9(3) . . ?
O3A K1 O5A 114.7(3) . . ?
O3A K1 O6A 151.0(2) . . ?
O3A K1 O7A 112.4(2) . . ?
O4 K1 O3 57.1(2) . . ?
O4A K1 O2A 123.5(3) . . ?
O4A K1 O3A 62.7(3) . . ?
O4A K1 O5A 59.1(3) . . ?
O4A K1 O6A 116.4(2) . . ?
O4A K1 O7A 155.6(2) . . ?
O5 K1 O2 153.3(2) . . ?
O5 K1 O3 111.3(2) . . ?
O5 K1 O4 58.5(2) . . ?
O5A K1 O6A 57.4(2) . . ?
O5A K1 O7A 108.5(2) . . ?
O6 K1 O2 119.6(2) . . ?
O6 K1 O3 157.0(2) . . ?
O6 K1 O4 118.7(2) . . ?
O6 K1 O5 60.1(2) . . ?
O6 K1 O7 61.4(2) . . ?
O6A K1 O7A 55.1(2) . . ?
O7 K1 O2 58.28(19) . . ?
O7 K1 O3 111.4(2) . . ?
O7 K1 O4 153.8(2) . . ?
O7 K1 O5 115.3(2) . . ?
N1 Si1 C24 111.6(2) . . ?
N1 Si1 C27 115.8(2) . . ?
N1 Si1 C30 107.3(2) . . ?
C27 Si1 C24 102.8(3) . . ?
C30 Si1 C24 110.5(3) . . ?
C30 Si1 C27 108.6(3) . . ?
C24A Si1A N1 120.5(11) . . ?
C27A Si1A N1 94.2(11) . . ?
C27A Si1A C24A 122.7(13) . . ?
C27A Si1A C30A 100.0(11) . . ?
C30A Si1A N1 109.0(11) . . ?
C30A Si1A C24A 108.1(16) . . ?
N2 Si2 C33 118.1(3) . . ?
N2 Si2 C36 102.4(3) . . ?
N2 Si2 C39 106.4(3) . . ?
C36 Si2 C33 112.8(4) . . ?
C36 Si2 C39 110.3(3) . . ?
C39 Si2 C33 106.6(3) . . ?
N2 Si2A C33A 110.4(5) . . ?
N2 Si2A C36A 114.2(6) . . ?
N2 Si2A C39A 108.4(6) . . ?
C33A Si2A C36A 112.2(8) . . ?
C33A Si2A C39A 103.3(7) . . ?
C36A Si2A C39A 107.5(8) . . ?
O1 Al1 K1 100.31(7) . . ?
O1 Al1 N1 79.06(11) . . ?
O1 Al1 N2 78.91(13) . . ?
N1 Al1 K1 128.87(11) . . ?
N1 Al1 N2 116.54(13) . . ?
N2 Al1 K1 113.31(9) . . ?
C1 O1 Al1 117.0(2) . . ?
C13 O1 Al1 115.6(2) . . ?
C13 O1 C1 113.1(2) . . ?
C42 O2 K1 120.7(5) . . ?
C53 O2 K1 118.8(5) . . ?
C53 O2 C42 110.5(7) . . ?
C42A O2A K1 118.8(6) . . ?
C53A O2A K1 125.2(7) . . ?
C53A O2A C42A 108.1(8) . . ?
C43 O3 K1 109.6(5) . . ?
C44 O3 K1 110.0(7) . . ?
C44 O3 C43 109.9(8) . . ?
C43A O3A K1 107.7(7) . . ?
C43A O3A C44A 112.6(8) . . ?
C44A O3A K1 105.2(7) . . ?
C45 O4 K1 118.8(6) . . ?
C45 O4 C46 114.2(8) . . ?
C46 O4 K1 116.6(6) . . ?
C45A O4A K1 117.7(7) . . ?
C45A O4A C46A 111.0(9) . . ?
C46A O4A K1 125.2(8) . . ?
C47 O5 K1 114.9(7) . . ?
C47 O5 C48 113.0(9) . . ?
C48 O5 K1 107.0(6) . . ?
C47A O5A K1 104.9(6) . . ?
C48A O5A K1 111.7(7) . . ?
C48A O5A C47A 108.1(9) . . ?
C49 O6 K1 124.8(6) . . ?
C50 O6 K1 119.2(5) . . ?
C50 O6 C49 109.5(7) . . ?
C49A O6A K1 118.6(7) . . ?
C49A O6A C50A 112.1(8) . . ?
C50A O6A K1 123.3(6) . . ?
C51 O7 K1 102.4(5) . . ?
C51 O7 C52 109.6(6) . . ?
C52 O7 K1 111.6(5) . . ?
C51A O7A K1 108.1(7) . . ?
C52A O7A K1 107.3(7) . . ?
C52A O7A C51A 110.9(8) . . ?
Si1 N1 Al1 122.28(18) . . ?
Si1A N1 Al1 126.3(4) . . ?
C2 N1 Si1 123.5(3) . . ?
C2 N1 Si1A 113.2(5) . . ?
C2 N1 Al1 113.1(2) . . ?
Si2 N2 Al1 131.2(3) . . ?
Si2A N2 Al1 109.4(4) . . ?
C12 N2 Si2 117.1(3) . . ?
C12 N2 Si2A 138.9(5) . . ?
C12 N2 Al1 111.7(2) . . ?
C2 C1 O1 113.3(3) . . ?
C6 C1 O1 118.5(3) . . ?
C6 C1 C2 128.2(3) . . ?
C1 C2 N1 117.3(3) . . ?
C1 C2 C3 113.1(3) . . ?
C3 C2 N1 129.6(4) . . ?
C2 C3 H3 118.6 . . ?
C4 C3 C2 122.8(4) . . ?
C4 C3 H3 118.6 . . ?
C3 C4 C5 120.0(3) . . ?
C3 C4 C14 117.9(4) . . ?
C3 C4 C14A 123.9(6) . . ?
C5 C4 C14 122.0(4) . . ?
C5 C4 C14A 114.6(6) . . ?
C4 C5 H5 120.2 . . ?
C4 C5 C6 119.7(3) . . ?
C6 C5 H5 120.2 . . ?
C1 C6 C5 116.0(3) . . ?
C1 C6 C7 118.1(3) . . ?
C5 C6 C7 125.8(3) . . ?
C6 C7 C8 106.7(3) . . ?
C18 C7 C6 111.8(3) . . ?
C18 C7 C8 111.6(3) . . ?
C19 C7 C6 108.5(3) . . ?
C19 C7 C8 109.6(3) . . ?
C19 C7 C18 108.6(3) . . ?
C9 C8 C7 124.8(4) . . ?
C13 C8 C7 117.4(3) . . ?
C13 C8 C9 117.8(4) . . ?
C8 C9 H9 120.2 . . ?
C10 C9 C8 119.6(4) . . ?
C10 C9 H9 120.2 . . ?
C9 C10 C20 120.7(5) . . ?
C11 C10 C9 120.0(4) . . ?
C11 C10 C20 119.2(4) . . ?
C10 C11 H11 118.3 . . ?
C10 C11 C12 123.3(4) . . ?
C12 C11 H11 118.3 . . ?
N2 C12 C11 131.3(4) . . ?
N2 C12 C13 117.6(4) . . ?
C13 C12 C11 111.1(4) . . ?
C8 C13 O1 118.9(3) . . ?
C8 C13 C12 127.3(4) . . ?
C12 C13 O1 113.5(4) . . ?
C15 C14 C4 105.6(6) . . ?
C15 C14 C16 107.6(5) . . ?
C15 C14 C17 109.4(6) . . ?
C16 C14 C4 114.7(5) . . ?
C17 C14 C4 110.6(5) . . ?
C17 C14 C16 108.8(5) . . ?
C15A C14A C4 107.4(10) . . ?
C16A C14A C4 106.7(10) . . ?
C16A C14A C15A 108.0(7) . . ?
C16A C14A C17A 109.6(7) . . ?
C17A C14A C4 116.2(10) . . ?
C17A C14A C15A 108.7(7) . . ?
C14 C15 H15A 109.5 . . ?
C14 C15 H15B 109.5 . . ?
C14 C15 H15C 109.5 . . ?
H15A C15 H15B 109.5 . . ?
H15A C15 H15C 109.5 . . ?
H15B C15 H15C 109.5 . . ?
C14A C15A H15D 109.5 . . ?
C14A C15A H15E 109.5 . . ?
C14A C15A H15F 109.5 . . ?
H15D C15A H15E 109.5 . . ?
H15D C15A H15F 109.5 . . ?
H15E C15A H15F 109.5 . . ?
C14 C16 H16A 109.5 . . ?
C14 C16 H16B 109.5 . . ?
C14 C16 H16C 109.5 . . ?
H16A C16 H16B 109.5 . . ?
H16A C16 H16C 109.5 . . ?
H16B C16 H16C 109.5 . . ?
C14A C16A H16D 109.5 . . ?
C14A C16A H16E 109.5 . . ?
C14A C16A H16F 109.5 . . ?
H16D C16A H16E 109.5 . . ?
H16D C16A H16F 109.5 . . ?
H16E C16A H16F 109.5 . . ?
C14 C17 H17A 109.5 . . ?
C14 C17 H17B 109.5 . . ?
C14 C17 H17C 109.5 . . ?
H17A C17 H17B 109.5 . . ?
H17A C17 H17C 109.5 . . ?
H17B C17 H17C 109.5 . . ?
C14A C17A H17D 109.5 . . ?
C14A C17A H17E 109.5 . . ?
C14A C17A H17F 109.5 . . ?
H17D C17A H17E 109.5 . . ?
H17D C17A H17F 109.5 . . ?
H17E C17A H17F 109.5 . . ?
C7 C18 H18A 109.5 . . ?
C7 C18 H18B 109.5 . . ?
C7 C18 H18C 109.5 . . ?
H18A C18 H18B 109.5 . . ?
H18A C18 H18C 109.5 . . ?
H18B C18 H18C 109.5 . . ?
C7 C19 H19A 109.5 . . ?
C7 C19 H19B 109.5 . . ?
C7 C19 H19C 109.5 . . ?
H19A C19 H19B 109.5 . . ?
H19A C19 H19C 109.5 . . ?
H19B C19 H19C 109.5 . . ?
C10 C20 C21A 108.8(7) . . ?
C10 C20 C22 110.1(5) . . ?
C21 C20 C10 110.6(4) . . ?
C21 C20 C22 106.1(5) . . ?
C21 C20 C23 113.9(5) . . ?
C22A C20 C10 113.1(7) . . ?
C22A C20 C21A 110.3(6) . . ?
C22A C20 C23A 111.6(6) . . ?
C23 C20 C10 108.4(5) . . ?
C23 C20 C22 107.7(5) . . ?
C23A C20 C10 104.1(7) . . ?
C23A C20 C21A 108.8(6) . . ?
C20 C21 H21A 109.5 . . ?
C20 C21 H21B 109.5 . . ?
C20 C21 H21C 109.5 . . ?
H21A C21 H21B 109.5 . . ?
H21A C21 H21C 109.5 . . ?
H21B C21 H21C 109.5 . . ?
C20 C21A H21D 109.5 . . ?
C20 C21A H21E 109.5 . . ?
C20 C21A H21F 109.5 . . ?
H21D C21A H21E 109.5 . . ?
H21D C21A H21F 109.5 . . ?
H21E C21A H21F 109.5 . . ?
C20 C22 H22A 109.5 . . ?
C20 C22 H22B 109.5 . . ?
C20 C22 H22C 109.5 . . ?
H22A C22 H22B 109.5 . . ?
H22A C22 H22C 109.5 . . ?
H22B C22 H22C 109.5 . . ?
C20 C22A H22D 109.5 . . ?
C20 C22A H22E 109.5 . . ?
C20 C22A H22F 109.5 . . ?
H22D C22A H22E 109.5 . . ?
H22D C22A H22F 109.5 . . ?
H22E C22A H22F 109.5 . . ?
C20 C23 H23A 109.5 . . ?
C20 C23 H23B 109.5 . . ?
C20 C23 H23C 109.5 . . ?
H23A C23 H23B 109.5 . . ?
H23A C23 H23C 109.5 . . ?
H23B C23 H23C 109.5 . . ?
C20 C23A H23D 109.5 . . ?
C20 C23A H23E 109.5 . . ?
C20 C23A H23F 109.5 . . ?
H23D C23A H23E 109.5 . . ?
H23D C23A H23F 109.5 . . ?
H23E C23A H23F 109.5 . . ?
Si1 C24 H24 105.6 . . ?
C25 C24 Si1 114.7(5) . . ?
C25 C24 H24 105.6 . . ?
C25 C24 C26 110.2(6) . . ?
C26 C24 Si1 114.3(5) . . ?
C26 C24 H24 105.6 . . ?
Si1A C24A H24A 104.3 . . ?
C25A C24A Si1A 115(2) . . ?
C25A C24A H24A 104.3 . . ?
C25A C24A C26A 111(3) . . ?
C26A C24A Si1A 117(2) . . ?
C26A C24A H24A 104.3 . . ?
C24 C25 H25A 109.5 . . ?
C24 C25 H25B 109.5 . . ?
C24 C25 H25C 109.5 . . ?
H25A C25 H25B 109.5 . . ?
H25A C25 H25C 109.5 . . ?
H25B C25 H25C 109.5 . . ?
C24A C25A H25D 109.5 . . ?
C24A C25A H25E 109.5 . . ?
C24A C25A H25F 109.5 . . ?
H25D C25A H25E 109.5 . . ?
H25D C25A H25F 109.5 . . ?
H25E C25A H25F 109.5 . . ?
C24 C26 H26A 109.5 . . ?
C24 C26 H26B 109.5 . . ?
C24 C26 H26C 109.5 . . ?
H26A C26 H26B 109.5 . . ?
H26A C26 H26C 109.5 . . ?
H26B C26 H26C 109.5 . . ?
C24A C26A H26D 109.5 . . ?
C24A C26A H26E 109.5 . . ?
C24A C26A H26F 109.5 . . ?
H26D C26A H26E 109.5 . . ?
H26D C26A H26F 109.5 . . ?
H26E C26A H26F 109.5 . . ?
Si1 C27 H27 106.7 . . ?
C28 C27 Si1 119.0(4) . . ?
C28 C27 H27 106.7 . . ?
C28 C27 C29 109.1(6) . . ?
C29 C27 Si1 107.9(4) . . ?
C29 C27 H27 106.7 . . ?
Si1A C27A H27A 103.9 . . ?
C28A C27A Si1A 117.3(8) . . ?
C28A C27A H27A 103.9 . . ?
C29A C27A Si1A 116.8(8) . . ?
C29A C27A H27A 103.9 . . ?
C29A C27A C28A 109.1(8) . . ?
C27 C28 H28A 109.5 . . ?
C27 C28 H28B 109.5 . . ?
C27 C28 H28C 109.5 . . ?
H28A C28 H28B 109.5 . . ?
H28A C28 H28C 109.5 . . ?
H28B C28 H28C 109.5 . . ?
C27A C28A H28D 109.5 . . ?
C27A C28A H28E 109.5 . . ?
C27A C28A H28F 109.5 . . ?
H28D C28A H28E 109.5 . . ?
H28D C28A H28F 109.5 . . ?
H28E C28A H28F 109.5 . . ?
C27 C29 H29A 109.5 . . ?
C27 C29 H29B 109.5 . . ?
C27 C29 H29C 109.5 . . ?
H29A C29 H29B 109.5 . . ?
H29A C29 H29C 109.5 . . ?
H29B C29 H29C 109.5 . . ?
C27A C29A H29D 109.5 . . ?
C27A C29A H29E 109.5 . . ?
C27A C29A H29F 109.5 . . ?
H29D C29A H29E 109.5 . . ?
H29D C29A H29F 109.5 . . ?
H29E C29A H29F 109.5 . . ?
Si1 C30 H30 106.0 . . ?
C31 C30 Si1 114.0(4) . . ?
C31 C30 H30 106.0 . . ?
C31 C30 C32 108.2(5) . . ?
C32 C30 Si1 115.8(4) . . ?
C32 C30 H30 106.0 . . ?
Si1A C30A H30A 103.8 . . ?
C31A C30A Si1A 113.9(18) . . ?
C31A C30A H30A 103.8 . . ?
C31A C30A C32A 111(2) . . ?
C32A C30A Si1A 118.8(17) . . ?
C32A C30A H30A 103.8 . . ?
C30 C31 H31A 109.5 . . ?
C30 C31 H31B 109.5 . . ?
C30 C31 H31C 109.5 . . ?
H31A C31 H31B 109.5 . . ?
H31A C31 H31C 109.5 . . ?
H31B C31 H31C 109.5 . . ?
C30A C31A H31D 109.5 . . ?
C30A C31A H31E 109.5 . . ?
C30A C31A H31F 109.5 . . ?
H31D C31A H31E 109.5 . . ?
H31D C31A H31F 109.5 . . ?
H31E C31A H31F 109.5 . . ?
C30 C32 H32A 109.5 . . ?
C30 C32 H32B 109.5 . . ?
C30 C32 H32C 109.5 . . ?
H32A C32 H32B 109.5 . . ?
H32A C32 H32C 109.5 . . ?
H32B C32 H32C 109.5 . . ?
C30A C32A H32D 109.5 . . ?
C30A C32A H32E 109.5 . . ?
C30A C32A H32F 109.5 . . ?
H32D C32A H32E 109.5 . . ?
H32D C32A H32F 109.5 . . ?
H32E C32A H32F 109.5 . . ?
Si2 C33 H33 104.5 . . ?
C34 C33 Si2 118.3(6) . . ?
C34 C33 H33 104.5 . . ?
C34 C33 C35 108.5(6) . . ?
C35 C33 Si2 115.0(5) . . ?
C35 C33 H33 104.5 . . ?
Si2A C33A H33A 100.6 . . ?
C34A C33A Si2A 119.3(7) . . ?
C34A C33A H33A 100.6 . . ?
C34A C33A C35A 112.4(7) . . ?
C35A C33A Si2A 118.3(7) . . ?
C35A C33A H33A 100.6 . . ?
C33 C34 H34A 109.5 . . ?
C33 C34 H34B 109.5 . . ?
C33 C34 H34C 109.5 . . ?
H34A C34 H34B 109.5 . . ?
H34A C34 H34C 109.5 . . ?
H34B C34 H34C 109.5 . . ?
C33A C34A H34D 109.5 . . ?
C33A C34A H34E 109.5 . . ?
C33A C34A H34F 109.5 . . ?
H34D C34A H34E 109.5 . . ?
H34D C34A H34F 109.5 . . ?
H34E C34A H34F 109.5 . . ?
C33 C35 H35A 109.5 . . ?
C33 C35 H35B 109.5 . . ?
C33 C35 H35C 109.5 . . ?
H35A C35 H35B 109.5 . . ?
H35A C35 H35C 109.5 . . ?
H35B C35 H35C 109.5 . . ?
C33A C35A H35D 109.5 . . ?
C33A C35A H35E 109.5 . . ?
C33A C35A H35F 109.5 . . ?
H35D C35A H35E 109.5 . . ?
H35D C35A H35F 109.5 . . ?
H35E C35A H35F 109.5 . . ?
Si2 C36 H36 105.2 . . ?
C37 C36 Si2 114.3(5) . . ?
C37 C36 H36 105.2 . . ?
C37 C36 C38 107.7(6) . . ?
C38 C36 Si2 118.1(6) . . ?
C38 C36 H36 105.2 . . ?
Si2A C36A H36A 105.5 . . ?
C37A C36A Si2A 116.8(12) . . ?
C37A C36A H36A 105.5 . . ?
C37A C36A C38A 103.8(14) . . ?
C38A C36A Si2A 118.6(13) . . ?
C38A C36A H36A 105.5 . . ?
C36 C37 H37A 109.5 . . ?
C36 C37 H37B 109.5 . . ?
C36 C37 H37C 109.5 . . ?
H37A C37 H37B 109.5 . . ?
H37A C37 H37C 109.5 . . ?
H37B C37 H37C 109.5 . . ?
C36A C37A H37D 109.5 . . ?
C36A C37A H37E 109.5 . . ?
C36A C37A H37F 109.5 . . ?
H37D C37A H37E 109.5 . . ?
H37D C37A H37F 109.5 . . ?
H37E C37A H37F 109.5 . . ?
C36 C38 H38A 109.5 . . ?
C36 C38 H38B 109.5 . . ?
C36 C38 H38C 109.5 . . ?
H38A C38 H38B 109.5 . . ?
H38A C38 H38C 109.5 . . ?
H38B C38 H38C 109.5 . . ?
C36A C38A H38D 109.5 . . ?
C36A C38A H38E 109.5 . . ?
C36A C38A H38F 109.5 . . ?
H38D C38A H38E 109.5 . . ?
H38D C38A H38F 109.5 . . ?
H38E C38A H38F 109.5 . . ?
Si2 C39 H39 101.7 . . ?
C40 C39 Si2 115.5(5) . . ?
C40 C39 H39 101.7 . . ?
C41 C39 Si2 118.7(5) . . ?
C41 C39 H39 101.7 . . ?
C41 C39 C40 113.9(5) . . ?
Si2A C39A H39A 101.0 . . ?
C40A C39A Si2A 105.7(10) . . ?
C40A C39A H39A 101.0 . . ?
C41A C39A Si2A 141.4(13) . . ?
C41A C39A H39A 101.0 . . ?
C41A C39A C40A 100.7(14) . . ?
C39 C40 H40A 109.5 . . ?
C39 C40 H40B 109.5 . . ?
C39 C40 H40C 109.5 . . ?
H40A C40 H40B 109.5 . . ?
H40A C40 H40C 109.5 . . ?
H40B C40 H40C 109.5 . . ?
C39A C40A H40D 109.5 . . ?
C39A C40A H40E 109.5 . . ?
C39A C40A H40F 109.5 . . ?
H40D C40A H40E 109.5 . . ?
H40D C40A H40F 109.5 . . ?
H40E C40A H40F 109.5 . . ?
C39 C41 H41A 109.5 . . ?
C39 C41 H41B 109.5 . . ?
C39 C41 H41C 109.5 . . ?
H41A C41 H41B 109.5 . . ?
H41A C41 H41C 109.5 . . ?
H41B C41 H41C 109.5 . . ?
C39A C41A H41D 109.5 . . ?
C39A C41A H41E 109.5 . . ?
C39A C41A H41F 109.5 . . ?
H41D C41A H41E 109.5 . . ?
H41D C41A H41F 109.5 . . ?
H41E C41A H41F 109.5 . . ?
O2 C42 H42A 110.0 . . ?
O2 C42 H42B 110.0 . . ?
O2 C42 C43 108.6(7) . . ?
H42A C42 H42B 108.3 . . ?
C43 C42 H42A 110.0 . . ?
C43 C42 H42B 110.0 . . ?
O2A C42A H42C 110.5 . . ?
O2A C42A H42D 110.5 . . ?
O2A C42A C43A 106.0(9) . . ?
H42C C42A H42D 108.7 . . ?
C43A C42A H42C 110.5 . . ?
C43A C42A H42D 110.5 . . ?
O3 C43 C42 106.4(7) . . ?
O3 C43 H43A 110.4 . . ?
O3 C43 H43B 110.4 . . ?
C42 C43 H43A 110.4 . . ?
C42 C43 H43B 110.4 . . ?
H43A C43 H43B 108.6 . . ?
K1 C43A H43C 158.8 . . ?
K1 C43A H43D 80.8 . . ?
O3A C43A K1 49.7(6) . . ?
O3A C43A C42A 111.8(9) . . ?
O3A C43A H43C 109.3 . . ?
O3A C43A H43D 109.3 . . ?
C42A C43A K1 84.9(6) . . ?
C42A C43A H43C 109.3 . . ?
C42A C43A H43D 109.3 . . ?
H43C C43A H43D 107.9 . . ?
O3 C44 H44A 110.6 . . ?
O3 C44 H44B 110.6 . . ?
O3 C44 C45 105.5(8) . . ?
H44A C44 H44B 108.8 . . ?
C45 C44 H44A 110.6 . . ?
C45 C44 H44B 110.6 . . ?
K1 C44A H44C 79.8 . . ?
K1 C44A H44D 161.6 . . ?
O3A C44A K1 51.3(6) . . ?
O3A C44A H44C 110.4 . . ?
O3A C44A H44D 110.4 . . ?
O3A C44A C45A 106.5(9) . . ?
H44C C44A H44D 108.6 . . ?
C45A C44A K1 80.4(7) . . ?
C45A C44A H44C 110.4 . . ?
C45A C44A H44D 110.4 . . ?
O4 C45 C44 108.8(9) . . ?
O4 C45 H45A 109.9 . . ?
O4 C45 H45B 109.9 . . ?
C44 C45 H45A 109.9 . . ?
C44 C45 H45B 109.9 . . ?
H45A C45 H45B 108.3 . . ?
K1 C45A H45C 102.5 . . ?
K1 C45A H45D 144.9 . . ?
O4A C45A K1 41.7(5) . . ?
O4A C45A C44A 109.4(10) . . ?
O4A C45A H45C 109.8 . . ?
O4A C45A H45D 109.8 . . ?
C44A C45A K1 74.1(7) . . ?
C44A C45A H45C 109.8 . . ?
C44A C45A H45D 109.8 . . ?
H45C C45A H45D 108.2 . . ?
O4 C46 H46A 109.5 . . ?
O4 C46 H46B 109.5 . . ?
O4 C46 C47 110.7(9) . . ?
H46A C46 H46B 108.1 . . ?
C47 C46 H46A 109.5 . . ?
C47 C46 H46B 109.5 . . ?
O4A C46A H46C 110.3 . . ?
O4A C46A H46D 110.3 . . ?
O4A C46A C47A 107.2(10) . . ?
H46C C46A H46D 108.5 . . ?
C47A C46A H46C 110.3 . . ?
C47A C46A H46D 110.3 . . ?
O5 C47 C46 106.1(9) . . ?
O5 C47 H47A 110.5 . . ?
O5 C47 H47B 110.5 . . ?
C46 C47 H47A 110.5 . . ?
C46 C47 H47B 110.5 . . ?
H47A C47 H47B 108.7 . . ?
O5A C47A C46A 107.1(11) . . ?
O5A C47A H47C 110.3 . . ?
O5A C47A H47D 110.3 . . ?
C46A C47A H47C 110.3 . . ?
C46A C47A H47D 110.3 . . ?
H47C C47A H47D 108.6 . . ?
K1 C48 H48A 83.3 . . ?
K1 C48 H48B 159.5 . . ?
O5 C48 K1 50.4(5) . . ?
O5 C48 H48A 109.1 . . ?
O5 C48 H48B 109.1 . . ?
O5 C48 C49 112.5(11) . . ?
H48A C48 H48B 107.8 . . ?
C49 C48 K1 82.2(6) . . ?
C49 C48 H48A 109.1 . . ?
C49 C48 H48B 109.1 . . ?
O5A C48A H48C 110.3 . . ?
O5A C48A H48D 110.3 . . ?
O5A C48A C49A 106.9(8) . . ?
H48C C48A H48D 108.6 . . ?
C49A C48A H48C 110.3 . . ?
C49A C48A H48D 110.3 . . ?
O6 C49 C48 103.2(9) . . ?
O6 C49 H49A 111.1 . . ?
O6 C49 H49B 111.1 . . ?
C48 C49 H49A 111.1 . . ?
C48 C49 H49B 111.1 . . ?
H49A C49 H49B 109.1 . . ?
O6A C49A C48A 107.6(9) . . ?
O6A C49A H49C 110.2 . . ?
O6A C49A H49D 110.2 . . ?
C48A C49A H49C 110.2 . . ?
C48A C49A H49D 110.2 . . ?
H49C C49A H49D 108.5 . . ?
O6 C50 H50A 109.9 . . ?
O6 C50 H50B 109.9 . . ?
O6 C50 C51 109.1(7) . . ?
H50A C50 H50B 108.3 . . ?
C51 C50 H50A 109.9 . . ?
C51 C50 H50B 109.9 . . ?
O6A C50A H50C 110.1 . . ?
O6A C50A H50D 110.1 . . ?
O6A C50A C51A 107.9(9) . . ?
H50C C50A H50D 108.4 . . ?
C51A C50A H50C 110.1 . . ?
C51A C50A H50D 110.1 . . ?
K1 C51 H51A 162.8 . . ?
K1 C51 H51B 75.7 . . ?
O7 C51 K1 54.0(4) . . ?
O7 C51 C50 108.9(8) . . ?
O7 C51 H51A 109.9 . . ?
O7 C51 H51B 109.9 . . ?
C50 C51 K1 83.3(5) . . ?
C50 C51 H51A 109.9 . . ?
C50 C51 H51B 109.9 . . ?
H51A C51 H51B 108.3 . . ?
O7A C51A C50A 107.4(9) . . ?
O7A C51A H51C 110.2 . . ?
O7A C51A H51D 110.2 . . ?
C50A C51A H51C 110.2 . . ?
C50A C51A H51D 110.2 . . ?
H51C C51A H51D 108.5 . . ?
O7 C52 H52A 110.1 . . ?
O7 C52 H52B 110.1 . . ?
O7 C52 C53 108.0(7) . . ?
H52A C52 H52B 108.4 . . ?
C53 C52 H52A 110.1 . . ?
C53 C52 H52B 110.1 . . ?
O7A C52A H52C 110.1 . . ?
O7A C52A H52D 110.1 . . ?
O7A C52A C53A 108.1(9) . . ?
H52C C52A H52D 108.4 . . ?
C53A C52A H52C 110.1 . . ?
C53A C52A H52D 110.1 . . ?
O2 C53 C52 105.5(7) . . ?
O2 C53 H53A 110.6 . . ?
O2 C53 H53B 110.6 . . ?
C52 C53 H53A 110.6 . . ?
C52 C53 H53B 110.6 . . ?
H53A C53 H53B 108.8 . . ?
O2A C53A C52A 107.8(9) . . ?
O2A C53A H53C 110.2 . . ?
O2A C53A H53D 110.2 . . ?
C52A C53A H53C 110.2 . . ?
C52A C53A H53D 110.2 . . ?
H53C C53A H53D 108.5 . . ?
H54A C54 H54B 109.5 . . ?
H54A C54 H54C 109.5 . . ?
H54B C54 H54C 109.5 . . ?
C55 C54 H54A 109.5 . . ?
C55 C54 H54B 109.5 . . ?
C55 C54 H54C 109.5 . . ?
H54D C54A H54E 109.5 . . ?
H54D C54A H54F 109.5 . . ?
H54E C54A H54F 109.5 . . ?
C55A C54A H54D 109.5 . . ?
C55A C54A H54E 109.5 . . ?
C55A C54A H54F 109.5 . . ?
C54 C55 H55A 109.9 . . ?
C54 C55 H55B 109.9 . . ?
H55A C55 H55B 108.3 . . ?
C56 C55 C54 109.0(8) . . ?
C56 C55 H55A 109.9 . . ?
C56 C55 H55B 109.9 . . ?
C54A C55A H55C 109.6 . . ?
C54A C55A H55D 109.6 . . ?
H55C C55A H55D 108.2 . . ?
C56A C55A C54A 110.1(8) . . ?
C56A C55A H55C 109.6 . . ?
C56A C55A H55D 109.6 . . ?
C55 C56 H56A 109.6 . . ?
C55 C56 H56B 109.6 . . ?
C55 C56 C57 110.3(8) . . ?
H56A C56 H56B 108.1 . . ?
C57 C56 H56A 109.6 . . ?
C57 C56 H56B 109.6 . . ?
C55A C56A H56C 109.1 . . ?
C55A C56A H56D 109.1 . . ?
C55A C56A C57A 112.3(8) . . ?
H56C C56A H56D 107.9 . . ?
C57A C56A H56C 109.1 . . ?
C57A C56A H56D 109.1 . . ?
C56 C57 H57A 109.6 . . ?
C56 C57 H57B 109.6 . . ?
H57A C57 H57B 108.1 . . ?
C58 C57 C56 110.2(8) . . ?
C58 C57 H57A 109.6 . . ?
C58 C57 H57B 109.6 . . ?
C56A C57A H57C 110.0 . . ?
C56A C57A H57D 110.0 . . ?
C56A C57A C58A 108.4(8) . . ?
H57C C57A H57D 108.4 . . ?
C58A C57A H57C 110.0 . . ?
C58A C57A H57D 110.0 . . ?
C57 C58 H58A 109.5 . . ?
C57 C58 H58B 109.5 . . ?
C57 C58 H58C 109.5 . . ?
H58A C58 H58B 109.5 . . ?
H58A C58 H58C 109.5 . . ?
H58B C58 H58C 109.5 . . ?
C57A C58A H58D 109.5 . . ?
C57A C58A H58E 109.5 . . ?
C57A C58A H58F 109.5 . . ?
H58D C58A H58E 109.5 . . ?
H58D C58A H58F 109.5 . . ?
H58E C58A H58F 109.5 . . ?
H59A C59 H59B 109.5 . . ?
H59A C59 H59C 109.5 . . ?
H59B C59 H59C 109.5 . . ?
C60 C59 H59A 109.5 . . ?
C60 C59 H59B 109.5 . . ?
C60 C59 H59C 109.5 . . ?
C59 C60 H60A 109.5 . . ?
C59 C60 H60B 109.5 . . ?
H60A C60 H60B 108.1 . . ?
C61 C60 C59 110.6(8) . . ?
C61 C60 H60A 109.5 . . ?
C61 C60 H60B 109.5 . . ?
C60 C61 H61A 109.5 . . ?
C60 C61 H61B 109.5 . . ?
C60 C61 C62 110.7(8) . . ?
H61A C61 H61B 108.1 . . ?
C62 C61 H61A 109.5 . . ?
C62 C61 H61B 109.5 . . ?
C61 C62 H62A 109.8 . . ?
C61 C62 H62B 109.8 . . ?
C61 C62 C63 109.5(8) . . ?
H62A C62 H62B 108.2 . . ?
C63 C62 H62A 109.8 . . ?
C63 C62 H62B 109.8 . . ?
C62 C63 H63A 109.5 . . ?
C62 C63 H63B 109.5 . . ?
C62 C63 H63C 109.5 . . ?
H63A C63 H63B 109.5 . . ?
H63A C63 H63C 109.5 . . ?
H63B C63 H63C 109.5 . . ?

loop_
_geom_bond_atom_site_label_1
_geom_bond_atom_site_label_2
_geom_bond_distance
_geom_bond_site_symmetry_2
_geom_bond_publ_flag
K1 O2 2.847(8) . ?
K1 O2A 2.775(8) . ?
K1 O3 2.951(8) . ?
K1 O3A 2.771(9) . ?
K1 O4 2.875(8) . ?
K1 O4A 2.638(7) . ?
K1 O5 2.847(6) . ?
K1 O5A 2.910(7) . ?
K1 O6 2.676(6) . ?
K1 O6A 2.921(9) . ?
K1 O7 2.827(7) . ?
K1 O7A 3.050(9) . ?
Si1 N1 1.732(4) . ?
Si1 C24 1.893(5) . ?
Si1 C27 1.889(5) . ?
Si1 C30 1.887(5) . ?
Si1A N1 1.890(17) . ?
Si1A C24A 1.876(8) . ?
Si1A C27A 1.869(8) . ?
Si1A C30A 1.871(8) . ?
Si2 N2 1.732(4) . ?
Si2 C33 1.899(5) . ?
Si2 C36 1.877(6) . ?
Si2 C39 1.890(5) . ?
Si2A N2 1.836(8) . ?
Si2A C33A 1.864(7) . ?
Si2A C36A 1.868(8) . ?
Si2A C39A 1.872(8) . ?
Al1 O1 2.006(3) . ?
Al1 N1 2.063(3) . ?
Al1 N2 2.071(4) . ?
O1 C1 1.406(4) . ?
O1 C13 1.401(4) . ?
O2 C42 1.394(7) . ?
O2 C53 1.393(7) . ?
O2A C42A 1.393(7) . ?
O2A C53A 1.388(7) . ?
O3 C43 1.406(7) . ?
O3 C44 1.392(7) . ?
O3A C43A 1.398(7) . ?
O3A C44A 1.413(7) . ?
O4 C45 1.401(7) . ?
O4 C46 1.424(7) . ?
O4A C45A 1.395(8) . ?
O4A C46A 1.398(8) . ?
O5 C47 1.394(8) . ?
O5 C48 1.417(7) . ?
O5A C47A 1.411(7) . ?
O5A C48A 1.405(8) . ?
O6 C49 1.395(7) . ?
O6 C50 1.393(7) . ?
O6A C49A 1.399(7) . ?
O6A C50A 1.401(7) . ?
O7 C51 1.397(7) . ?
O7 C52 1.399(7) . ?
O7A C51A 1.401(7) . ?
O7A C52A 1.397(7) . ?
N1 C2 1.399(5) . ?
N2 C12 1.379(6) . ?
C1 C2 1.392(5) . ?
C1 C6 1.353(5) . ?
C2 C3 1.396(5) . ?
C3 H3 0.9500 . ?
C3 C4 1.385(6) . ?
C4 C5 1.395(6) . ?
C4 C14 1.550(9) . ?
C4 C14A 1.574(16) . ?
C5 H5 0.9500 . ?
C5 C6 1.411(5) . ?
C6 C7 1.534(5) . ?
C7 C8 1.543(5) . ?
C7 C18 1.534(6) . ?
C7 C19 1.533(5) . ?
C8 C9 1.397(6) . ?
C8 C13 1.357(5) . ?
C9 H9 0.9500 . ?
C9 C10 1.378(7) . ?
C10 C11 1.377(7) . ?
C10 C20 1.538(6) . ?
C11 H11 0.9500 . ?
C11 C12 1.448(6) . ?
C12 C13 1.392(5) . ?
C14 C15 1.531(7) . ?
C14 C16 1.543(7) . ?
C14 C17 1.533(7) . ?
C14A C15A 1.545(8) . ?
C14A C16A 1.531(8) . ?
C14A C17A 1.534(8) . ?
C15 H15A 0.9800 . ?
C15 H15B 0.9800 . ?
C15 H15C 0.9800 . ?
C15A H15D 0.9800 . ?
C15A H15E 0.9800 . ?
C15A H15F 0.9800 . ?
C16 H16A 0.9800 . ?
C16 H16B 0.9800 . ?
C16 H16C 0.9800 . ?
C16A H16D 0.9800 . ?
C16A H16E 0.9800 . ?
C16A H16F 0.9800 . ?
C17 H17A 0.9800 . ?
C17 H17B 0.9800 . ?
C17 H17C 0.9800 . ?
C17A H17D 0.9800 . ?
C17A H17E 0.9800 . ?
C17A H17F 0.9800 . ?
C18 H18A 0.9800 . ?
C18 H18B 0.9800 . ?
C18 H18C 0.9800 . ?
C19 H19A 0.9800 . ?
C19 H19B 0.9800 . ?
C19 H19C 0.9800 . ?
C20 C21 1.506(6) . ?
C20 C21A 1.549(7) . ?
C20 C22 1.578(6) . ?
C20 C22A 1.503(7) . ?
C20 C23 1.506(6) . ?
C20 C23A 1.525(7) . ?
C21 H21A 0.9800 . ?
C21 H21B 0.9800 . ?
C21 H21C 0.9800 . ?
C21A H21D 0.9800 . ?
C21A H21E 0.9800 . ?
C21A H21F 0.9800 . ?
C22 H22A 0.9800 . ?
C22 H22B 0.9800 . ?
C22 H22C 0.9800 . ?
C22A H22D 0.9800 . ?
C22A H22E 0.9800 . ?
C22A H22F 0.9800 . ?
C23 H23A 0.9800 . ?
C23 H23B 0.9800 . ?
C23 H23C 0.9800 . ?
C23A H23D 0.9800 . ?
C23A H23E 0.9800 . ?
C23A H23F 0.9800 . ?
C24 H24 1.0000 . ?
C24 C25 1.532(7) . ?
C24 C26 1.540(6) . ?
C24A H24A 1.0000 . ?
C24A C25A 1.531(8) . ?
C24A C26A 1.536(8) . ?
C25 H25A 0.9800 . ?
C25 H25B 0.9800 . ?
C25 H25C 0.9800 . ?
C25A H25D 0.9800 . ?
C25A H25E 0.9800 . ?
C25A H25F 0.9800 . ?
C26 H26A 0.9800 . ?
C26 H26B 0.9800 . ?
C26 H26C 0.9800 . ?
C26A H26D 0.9800 . ?
C26A H26E 0.9800 . ?
C26A H26F 0.9800 . ?
C27 H27 1.0000 . ?
C27 C28 1.513(6) . ?
C27 C29 1.520(6) . ?
C27A H27A 1.0000 . ?
C27A C28A 1.531(8) . ?
C27A C29A 1.531(8) . ?
C28 H28A 0.9800 . ?
C28 H28B 0.9800 . ?
C28 H28C 0.9800 . ?
C28A H28D 0.9800 . ?
C28A H28E 0.9800 . ?
C28A H28F 0.9800 . ?
C29 H29A 0.9800 . ?
C29 H29B 0.9800 . ?
C29 H29C 0.9800 . ?
C29A H29D 0.9800 . ?
C29A H29E 0.9800 . ?
C29A H29F 0.9800 . ?
C30 H30 1.0000 . ?
C30 C31 1.539(6) . ?
C30 C32 1.541(6) . ?
C30A H30A 1.0000 . ?
C30A C31A 1.532(8) . ?
C30A C32A 1.532(8) . ?
C31 H31A 0.9800 . ?
C31 H31B 0.9800 . ?
C31 H31C 0.9800 . ?
C31A H31D 0.9800 . ?
C31A H31E 0.9800 . ?
C31A H31F 0.9800 . ?
C32 H32A 0.9800 . ?
C32 H32B 0.9800 . ?
C32 H32C 0.9800 . ?
C32A H32D 0.9800 . ?
C32A H32E 0.9800 . ?
C32A H32F 0.9800 . ?
C33 H33 1.0000 . ?
C33 C34 1.481(7) . ?
C33 C35 1.539(6) . ?
C33A H33A 1.0000 . ?
C33A C34A 1.498(7) . ?
C33A C35A 1.516(7) . ?
C34 H34A 0.9800 . ?
C34 H34B 0.9800 . ?
C34 H34C 0.9800 . ?
C34A H34D 0.9800 . ?
C34A H34E 0.9800 . ?
C34A H34F 0.9800 . ?
C35 H35A 0.9800 . ?
C35 H35B 0.9800 . ?
C35 H35C 0.9800 . ?
C35A H35D 0.9800 . ?
C35A H35E 0.9800 . ?
C35A H35F 0.9800 . ?
C36 H36 1.0000 . ?
C36 C37 1.524(7) . ?
C36 C38 1.532(6) . ?
C36A H36A 1.0000 . ?
C36A C37A 1.530(8) . ?
C36A C38A 1.534(8) . ?
C37 H37A 0.9800 . ?
C37 H37B 0.9800 . ?
C37 H37C 0.9800 . ?
C37A H37D 0.9800 . ?
C37A H37E 0.9800 . ?
C37A H37F 0.9800 . ?
C38 H38A 0.9800 . ?
C38 H38B 0.9800 . ?
C38 H38C 0.9800 . ?
C38A H38D 0.9800 . ?
C38A H38E 0.9800 . ?
C38A H38F 0.9800 . ?
C39 H39 1.0000 . ?
C39 C40 1.510(6) . ?
C39 C41 1.487(6) . ?
C39A H39A 1.0000 . ?
C39A C40A 1.528(8) . ?
C39A C41A 1.512(8) . ?
C40 H40A 0.9800 . ?
C40 H40B 0.9800 . ?
C40 H40C 0.9800 . ?
C40A H40D 0.9800 . ?
C40A H40E 0.9800 . ?
C40A H40F 0.9800 . ?
C41 H41A 0.9800 . ?
C41 H41B 0.9800 . ?
C41 H41C 0.9800 . ?
C41A H41D 0.9800 . ?
C41A H41E 0.9800 . ?
C41A H41F 0.9800 . ?
C42 H42A 0.9900 . ?
C42 H42B 0.9900 . ?
C42 C43 1.525(7) . ?
C42A H42C 0.9900 . ?
C42A H42D 0.9900 . ?
C42A C43A 1.527(8) . ?
C43 H43A 0.9900 . ?
C43 H43B 0.9900 . ?
C43A H43C 0.9900 . ?
C43A H43D 0.9900 . ?
C44 H44A 0.9900 . ?
C44 H44B 0.9900 . ?
C44 C45 1.521(8) . ?
C44A H44C 0.9900 . ?
C44A H44D 0.9900 . ?
C44A C45A 1.529(8) . ?
C45 H45A 0.9900 . ?
C45 H45B 0.9900 . ?
C45A H45C 0.9900 . ?
C45A H45D 0.9900 . ?
C46 H46A 0.9900 . ?
C46 H46B 0.9900 . ?
C46 C47 1.535(8) . ?
C46A H46C 0.9900 . ?
C46A H46D 0.9900 . ?
C46A C47A 1.537(8) . ?
C47 H47A 0.9900 . ?
C47 H47B 0.9900 . ?
C47A H47C 0.9900 . ?
C47A H47D 0.9900 . ?
C48 H48A 0.9900 . ?
C48 H48B 0.9900 . ?
C48 C49 1.533(8) . ?
C48A H48C 0.9900 . ?
C48A H48D 0.9900 . ?
C48A C49A 1.542(8) . ?
C49 H49A 0.9900 . ?
C49 H49B 0.9900 . ?
C49A H49C 0.9900 . ?
C49A H49D 0.9900 . ?
C50 H50A 0.9900 . ?
C50 H50B 0.9900 . ?
C50 C51 1.521(7) . ?
C50A H50C 0.9900 . ?
C50A H50D 0.9900 . ?
C50A C51A 1.523(7) . ?
C51 H51A 0.9900 . ?
C51 H51B 0.9900 . ?
C51A H51C 0.9900 . ?
C51A H51D 0.9900 . ?
C52 H52A 0.9900 . ?
C52 H52B 0.9900 . ?
C52 C53 1.525(7) . ?
C52A H52C 0.9900 . ?
C52A H52D 0.9900 . ?
C52A C53A 1.516(8) . ?
C53 H53A 0.9900 . ?
C53 H53B 0.9900 . ?
C53A H53C 0.9900 . ?
C53A H53D 0.9900 . ?
C54 H54A 0.9800 . ?
C54 H54B 0.9800 . ?
C54 H54C 0.9800 . ?
C54 C55 1.543(8) . ?
C54A H54D 0.9800 . ?
C54A H54E 0.9800 . ?
C54A H54F 0.9800 . ?
C54A C55A 1.536(8) . ?
C55 H55A 0.9900 . ?
C55 H55B 0.9900 . ?
C55 C56 1.520(8) . ?
C55A H55C 0.9900 . ?
C55A H55D 0.9900 . ?
C55A C56A 1.508(8) . ?
C56 H56A 0.9900 . ?
C56 H56B 0.9900 . ?
C56 C57 1.523(8) . ?
C56A H56C 0.9900 . ?
C56A H56D 0.9900 . ?
C56A C57A 1.522(8) . ?
C57 H57A 0.9900 . ?
C57 H57B 0.9900 . ?
C57 C58 1.519(8) . ?
C57A H57C 0.9900 . ?
C57A H57D 0.9900 . ?
C57A C58A 1.536(8) . ?
C58 H58A 0.9800 . ?
C58 H58B 0.9800 . ?
C58 H58C 0.9800 . ?
C58A H58D 0.9800 . ?
C58A H58E 0.9800 . ?
C58A H58F 0.9800 . ?
C59 H59A 0.9800 . ?
C59 H59B 0.9800 . ?
C59 H59C 0.9800 . ?
C59 C60 1.526(8) . ?
C60 H60A 0.9900 . ?
C60 H60B 0.9900 . ?
C60 C61 1.518(8) . ?
C61 H61A 0.9900 . ?
C61 H61B 0.9900 . ?
C61 C62 1.526(8) . ?
C62 H62A 0.9900 . ?
C62 H62B 0.9900 . ?
C62 C63 1.533(8) . ?
C63 H63A 0.9800 . ?
C63 H63B 0.9800 . ?
C63 H63C 0.9800 . ?

loop_
_geom_torsion_atom_site_label_1
_geom_torsion_atom_site_label_2
_geom_torsion_atom_site_label_3
_geom_torsion_atom_site_label_4
_geom_torsion
_geom_torsion_site_symmetry_1
_geom_torsion_site_symmetry_2
_geom_torsion_site_symmetry_3
_geom_torsion_site_symmetry_4
_geom_torsion_publ_flag
K1 O2 C42 C43 -35.7(9) . . . . ?
K1 O2 C53 C52 40.4(9) . . . . ?
K1 O2A C42A C43A -32.6(11) . . . . ?
K1 O2A C53A C52A 35.4(11) . . . . ?
K1 O3 C43 C42 -62.6(7) . . . . ?
K1 O3 C44 C45 63.6(9) . . . . ?
K1 O3A C43A C42A -62.3(11) . . . . ?
K1 O3A C44A C45A 62.7(10) . . . . ?
K1 O4 C45 C44 38.4(11) . . . . ?
K1 O4 C46 C47 -37.3(10) . . . . ?
K1 O4A C45A C44A 33.9(12) . . . . ?
K1 O4A C46A C47A -27.7(13) . . . . ?
K1 O5 C47 C46 -58.3(11) . . . . ?
K1 O5 C48 C49 57.8(9) . . . . ?
K1 O5A C47A C46A -63.2(9) . . . . ?
K1 O5A C48A C49A 62.7(9) . . . . ?
K1 O6 C49 C48 36.4(11) . . . . ?
K1 O6 C50 C51 -24.4(11) . . . . ?
K1 O6A C49A C48A 38.3(10) . . . . ?
K1 O6A C50A C51A -28.6(11) . . . . ?
K1 O7 C51 C50 -66.4(8) . . . . ?
K1 O7 C52 C53 61.6(7) . . . . ?
K1 O7A C51A C50A -66.3(9) . . . . ?
K1 O7A C52A C53A 60.0(9) . . . . ?
K1 C44A C45A O4A -22.7(9) . . . . ?
K1 C48 C49 O6 -21.9(7) . . . . ?
Si1 N1 C2 C1 173.0(3) . . . . ?
Si1 N1 C2 C3 -7.0(6) . . . . ?
Si1A N1 C2 C1 156.9(6) . . . . ?
Si1A N1 C2 C3 -23.0(7) . . . . ?
Si2 N2 C12 C11 -15.3(5) . . . . ?
Si2 N2 C12 C13 164.2(3) . . . . ?
Si2A N2 C12 C11 -14.8(7) . . . . ?
Si2A N2 C12 C13 164.8(4) . . . . ?
Al1 O1 C1 C2 -2.5(3) . . . . ?
Al1 O1 C1 C6 -179.8(2) . . . . ?
Al1 O1 C13 C8 -177.1(2) . . . . ?
Al1 O1 C13 C12 8.7(3) . . . . ?
Al1 N1 C2 C1 4.9(4) . . . . ?
Al1 N1 C2 C3 -175.0(3) . . . . ?
Al1 N2 C12 C11 165.5(3) . . . . ?
Al1 N2 C12 C13 -15.0(4) . . . . ?
O1 C1 C2 N1 -1.7(4) . . . . ?
O1 C1 C2 C3 178.3(3) . . . . ?
O1 C1 C6 C5 -178.6(3) . . . . ?
O1 C1 C6 C7 -1.3(5) . . . . ?
O2 C42 C43 O3 66.1(10) . . . . ?
O2A C42A C43A K1 22.3(8) . . . . ?
O2A C42A C43A O3A 65.0(13) . . . . ?
O3 C44 C45 O4 -68.8(11) . . . . ?
O3A C44A C45A K1 -44.7(8) . . . . ?
O3A C44A C45A O4A -67.4(14) . . . . ?
O4 C46 C47 O5 63.0(12) . . . . ?
O4A C46A C47A O5A 62.5(12) . . . . ?
O5 C48 C49 O6 -63.0(11) . . . . ?
O5A C48A C49A O6A -67.2(12) . . . . ?
O6 C50 C51 K1 16.6(8) . . . . ?
O6 C50 C51 O7 64.9(11) . . . . ?
O6A C50A C51A O7A 64.1(12) . . . . ?
O7 C52 C53 O2 -67.5(9) . . . . ?
O7A C52A C53A O2A -64.7(11) . . . . ?
N1 Si1 C24 C25 -39.5(6) . . . . ?
N1 Si1 C24 C26 -168.2(5) . . . . ?
N1 Si1 C27 C28 -70.1(6) . . . . ?
N1 Si1 C27 C29 54.8(5) . . . . ?
N1 Si1 C30 C31 79.0(5) . . . . ?
N1 Si1 C30 C32 -154.5(6) . . . . ?
N1 Si1A C24A C25A -39(3) . . . . ?
N1 Si1A C24A C26A -171.5(19) . . . . ?
N1 Si1A C27A C28A -51.9(19) . . . . ?
N1 Si1A C27A C29A 80.4(19) . . . . ?
N1 Si1A C30A C31A 84(2) . . . . ?
N1 Si1A C30A C32A -143(2) . . . . ?
N1 C2 C3 C4 -178.4(4) . . . . ?
N2 Si2 C33 C34 26.5(8) . . . . ?
N2 Si2 C33 C35 156.9(5) . . . . ?
N2 Si2 C36 C37 -75.2(6) . . . . ?
N2 Si2 C36 C38 156.6(6) . . . . ?
N2 Si2 C39 C40 -59.7(7) . . . . ?
N2 Si2 C39 C41 159.8(7) . . . . ?
N2 Si2A C33A C34A 26.7(17) . . . . ?
N2 Si2A C33A C35A 169.8(13) . . . . ?
N2 Si2A C36A C37A -84.0(14) . . . . ?
N2 Si2A C36A C38A 150.6(12) . . . . ?
N2 Si2A C39A C40A -63.0(14) . . . . ?
N2 Si2A C39A C41A 166(2) . . . . ?
N2 C12 C13 O1 4.6(4) . . . . ?
N2 C12 C13 C8 -169.0(3) . . . . ?
C1 O1 C13 C8 44.3(4) . . . . ?
C1 O1 C13 C12 -129.9(3) . . . . ?
C1 C2 C3 C4 1.7(6) . . . . ?
C1 C6 C7 C8 38.3(4) . . . . ?
C1 C6 C7 C18 160.6(3) . . . . ?
C1 C6 C7 C19 -79.7(4) . . . . ?
C2 C1 C6 C5 4.5(5) . . . . ?
C2 C1 C6 C7 -178.1(3) . . . . ?
C2 C3 C4 C5 1.0(6) . . . . ?
C2 C3 C4 C14 179.4(5) . . . . ?
C2 C3 C4 C14A -164.1(7) . . . . ?
C3 C4 C5 C6 -1.3(6) . . . . ?
C3 C4 C14 C15 94.5(6) . . . . ?
C3 C4 C14 C16 -23.8(8) . . . . ?
C3 C4 C14 C17 -147.3(6) . . . . ?
C3 C4 C14A C15A 55.4(11) . . . . ?
C3 C4 C14A C16A -60.2(11) . . . . ?
C3 C4 C14A C17A 177.2(8) . . . . ?
C4 C5 C6 C1 -1.2(5) . . . . ?
C4 C5 C6 C7 -178.3(4) . . . . ?
C5 C4 C14 C15 -87.2(6) . . . . ?
C5 C4 C14 C16 154.5(5) . . . . ?
C5 C4 C14 C17 31.0(7) . . . . ?
C5 C4 C14A C15A -110.4(9) . . . . ?
C5 C4 C14A C16A 134.0(8) . . . . ?
C5 C4 C14A C17A 11.4(11) . . . . ?
C5 C6 C7 C8 -144.6(3) . . . . ?
C5 C6 C7 C18 -22.4(5) . . . . ?
C5 C6 C7 C19 97.4(4) . . . . ?
C6 C1 C2 N1 175.3(3) . . . . ?
C6 C1 C2 C3 -4.7(5) . . . . ?
C6 C7 C8 C9 144.2(3) . . . . ?
C6 C7 C8 C13 -35.9(4) . . . . ?
C7 C8 C9 C10 -177.8(3) . . . . ?
C7 C8 C13 O1 -3.2(4) . . . . ?
C7 C8 C13 C12 170.0(3) . . . . ?
C8 C9 C10 C11 3.1(6) . . . . ?
C8 C9 C10 C20 -174.4(4) . . . . ?
C9 C8 C13 O1 176.6(3) . . . . ?
C9 C8 C13 C12 -10.1(5) . . . . ?
C9 C10 C11 C12 -1.9(6) . . . . ?
C9 C10 C20 C21 -52.6(7) . . . . ?
C9 C10 C20 C21A -7.1(8) . . . . ?
C9 C10 C20 C22 -169.6(5) . . . . ?
C9 C10 C20 C22A -130.0(8) . . . . ?
C9 C10 C20 C23 72.8(7) . . . . ?
C9 C10 C20 C23A 108.8(8) . . . . ?
C10 C11 C12 N2 175.2(4) . . . . ?
C10 C11 C12 C13 -4.4(5) . . . . ?
C11 C10 C20 C21 129.9(6) . . . . ?
C11 C10 C20 C21A 175.4(8) . . . . ?
C11 C10 C20 C22 12.9(6) . . . . ?
C11 C10 C20 C22A 52.5(9) . . . . ?
C11 C10 C20 C23 -104.7(6) . . . . ?
C11 C10 C20 C23A -68.8(8) . . . . ?
C11 C12 C13 O1 -175.7(3) . . . . ?
C11 C12 C13 C8 10.7(5) . . . . ?
C13 O1 C1 C2 135.5(3) . . . . ?
C13 O1 C1 C6 -41.8(4) . . . . ?
C13 C8 C9 C10 2.3(5) . . . . ?
C14 C4 C5 C6 -179.6(5) . . . . ?
C14A C4 C5 C6 165.1(6) . . . . ?
C18 C7 C8 C9 21.9(5) . . . . ?
C18 C7 C8 C13 -158.3(3) . . . . ?
C19 C7 C8 C9 -98.6(4) . . . . ?
C19 C7 C8 C13 81.3(4) . . . . ?
C20 C10 C11 C12 175.6(3) . . . . ?
C24 Si1 N1 Al1 120.3(3) . . . . ?
C24 Si1 N1 C2 -46.7(4) . . . . ?
C24 Si1 C27 C28 52.0(6) . . . . ?
C24 Si1 C27 C29 176.9(5) . . . . ?
C24 Si1 C30 C31 -42.9(5) . . . . ?
C24 Si1 C30 C32 83.6(6) . . . . ?
C24A Si1A N1 Al1 115.0(13) . . . . ?
C24A Si1A N1 C2 -32.7(14) . . . . ?
C24A Si1A C27A C28A 79(2) . . . . ?
C24A Si1A C27A C29A -149(2) . . . . ?
C24A Si1A C30A C31A -49(3) . . . . ?
C24A Si1A C30A C32A 85(3) . . . . ?
C27 Si1 N1 Al1 -122.4(3) . . . . ?
C27 Si1 N1 C2 70.6(4) . . . . ?
C27 Si1 C24 C25 -164.4(5) . . . . ?
C27 Si1 C24 C26 66.9(6) . . . . ?
C27 Si1 C30 C31 -155.0(5) . . . . ?
C27 Si1 C30 C32 -28.5(7) . . . . ?
C27A Si1A N1 Al1 -112.8(7) . . . . ?
C27A Si1A N1 C2 99.6(7) . . . . ?
C27A Si1A C24A C25A -158(2) . . . . ?
C27A Si1A C24A C26A 70(3) . . . . ?
C27A Si1A C30A C31A -178(2) . . . . ?
C27A Si1A C30A C32A -45(3) . . . . ?
C30 Si1 N1 Al1 -0.9(3) . . . . ?
C30 Si1 N1 C2 -167.9(3) . . . . ?
C30 Si1 C24 C25 79.9(5) . . . . ?
C30 Si1 C24 C26 -48.9(6) . . . . ?
C30 Si1 C27 C28 169.1(5) . . . . ?
C30 Si1 C27 C29 -66.0(5) . . . . ?
C30A Si1A N1 Al1 -10.7(12) . . . . ?
C30A Si1A N1 C2 -158.4(9) . . . . ?
C30A Si1A C24A C25A 87(3) . . . . ?
C30A Si1A C24A C26A -45(3) . . . . ?
C30A Si1A C27A C28A -162(2) . . . . ?
C30A Si1A C27A C29A -30(2) . . . . ?
C33 Si2 N2 Al1 -122.6(3) . . . . ?
C33 Si2 N2 C12 58.4(4) . . . . ?
C33 Si2 C36 C37 52.8(6) . . . . ?
C33 Si2 C36 C38 -75.4(7) . . . . ?
C33 Si2 C39 C40 173.4(6) . . . . ?
C33 Si2 C39 C41 32.9(8) . . . . ?
C33A Si2A N2 Al1 -118.9(7) . . . . ?
C33A Si2A N2 C12 61.4(8) . . . . ?
C33A Si2A C36A C37A 42.7(15) . . . . ?
C33A Si2A C36A C38A -82.7(14) . . . . ?
C33A Si2A C39A C40A 179.8(13) . . . . ?
C33A Si2A C39A C41A 48(3) . . . . ?
C36 Si2 N2 Al1 2.0(3) . . . . ?
C36 Si2 N2 C12 -177.1(3) . . . . ?
C36 Si2 C33 C34 -92.8(7) . . . . ?
C36 Si2 C33 C35 37.7(7) . . . . ?
C36 Si2 C39 C40 50.7(7) . . . . ?
C36 Si2 C39 C41 -89.8(8) . . . . ?
C36A Si2A N2 Al1 8.7(6) . . . . ?
C36A Si2A N2 C12 -171.0(6) . . . . ?
C36A Si2A C33A C34A -102.0(15) . . . . ?
C36A Si2A C33A C35A 41.1(15) . . . . ?
C36A Si2A C39A C40A 61.0(15) . . . . ?
C36A Si2A C39A C41A -70(3) . . . . ?
C39 Si2 N2 Al1 117.8(3) . . . . ?
C39 Si2 N2 C12 -61.2(4) . . . . ?
C39 Si2 C33 C34 146.1(7) . . . . ?
C39 Si2 C33 C35 -83.5(7) . . . . ?
C39 Si2 C36 C37 171.9(5) . . . . ?
C39 Si2 C36 C38 43.6(7) . . . . ?
C39A Si2A N2 Al1 128.6(6) . . . . ?
C39A Si2A N2 C12 -51.2(8) . . . . ?
C39A Si2A C33A C34A 142.5(15) . . . . ?
C39A Si2A C33A C35A -74.5(15) . . . . ?
C39A Si2A C36A C37A 155.6(13) . . . . ?
C39A Si2A C36A C38A 30.2(15) . . . . ?
C42 O2 C53 C52 -173.6(8) . . . . ?
C42A O2A C53A C52A -176.3(9) . . . . ?
C43 O3 C44 C45 -175.7(8) . . . . ?
C43A O3A C44A K1 117.0(10) . . . . ?
C43A O3A C44A C45A 179.7(10) . . . . ?
C44 O3 C43 C42 176.4(8) . . . . ?
C44A O3A C43A K1 -115.5(10) . . . . ?
C44A O3A C43A C42A -177.8(11) . . . . ?
C45 O4 C46 C47 178.1(9) . . . . ?
C45A O4A C46A C47A -179.3(10) . . . . ?
C46 O4 C45 C44 -177.8(8) . . . . ?
C46A O4A C45A K1 153.9(11) . . . . ?
C46A O4A C45A C44A -172.2(10) . . . . ?
C47 O5 C48 K1 127.6(10) . . . . ?
C47 O5 C48 C49 -174.6(9) . . . . ?
C47A O5A C48A C49A 177.6(8) . . . . ?
C48 O5 C47 C46 178.4(9) . . . . ?
C48A O5A C47A C46A 177.6(9) . . . . ?
C49 O6 C50 C51 -177.5(9) . . . . ?
C49A O6A C50A C51A 179.1(9) . . . . ?
C50 O6 C49 C48 -172.4(9) . . . . ?
C50A O6A C49A C48A -168.0(9) . . . . ?
C51 O7 C52 C53 174.3(7) . . . . ?
C51A O7A C52A C53A 177.9(9) . . . . ?
C52 O7 C51 K1 -118.6(7) . . . . ?
C52 O7 C51 C50 175.0(8) . . . . ?
C52A O7A C51A C50A 176.3(9) . . . . ?
C53 O2 C42 C43 179.1(8) . . . . ?
C53A O2A C42A C43A 176.8(9) . . . . ?
C54 C55 C56 C57 -124(3) . . . . ?
C54A C55A C56A C57A 38(3) . . . . ?
C55 C56 C57 C58 -101(3) . . . . ?
C55A C56A C57A C58A 162(3) . . . . ?
C59 C60 C61 C62 168(3) . . . . ?
C60 C61 C62 C63 -158(3) . . . . ?
